data_1569294
loop_
_publ_author_name
'Takase, Masayoshi'
'Takata, Toranosuke'
'Oki, Kosuke'
'Mori, Shigeki'
'Uno, Hidemitsu'

_publ_section_title
;
 Substituent effects on paratropicity and diatropicity in \p-extended
 hexapyrrolohexaazacoronene
;
_journal_issue 25
_journal_name_full 'Chemical Science'
_journal_page_first 7036
_journal_page_last 7043
_journal_paper_doi 10.1039/D2SC07037E
_journal_volume 14
_journal_year 2023
_chemical_formula_moiety '6(F6 Sb), 2(C7 H8 O), 5(C3 H6 O), 2(C63 H70 N7)'
_chemical_formula_sum 'C155 H186 F36 N14 O7 Sb6'
_chemical_formula_weight 3771.67
_space_group_crystal_system monoclinic
_space_group_IT_number 15
_space_group_name_Hall '-C 2yc'
_space_group_name_H-M_alt 'C 1 2/c 1'
_atom_sites_solution_hydrogens geom
_audit_creation_date 2021-12-24
_audit_creation_method
;
Olex2 1.5
(compiled 2021.12.09 svn.r5202d8cf for OlexSys, GUI svn.r6439)
;
_audit_update_record
;
2022-12-23 deposited with the CCDC.	2023-06-05 downloaded from the CCDC.
;
_cell_angle_alpha 90
_cell_angle_beta 90.397(2)
_cell_angle_gamma 90
_cell_formula_units_Z 4
_cell_length_a 55.5390(14)
_cell_length_b 8.6589(3)
_cell_length_c 32.5046(8)
_cell_measurement_reflns_used 17623
_cell_measurement_temperature 100
_cell_measurement_theta_max 30.93
_cell_measurement_theta_min 2.20
_cell_volume 15631.3(8)
_computing_cell_refinement 'CrysAlisPro 1.171.41.93a (Rigaku OD, 2020)'
_computing_data_collection 'CrysAlisPro 1.171.41.93a (Rigaku OD, 2020)'
_computing_data_reduction 'CrysAlisPro 1.171.41.93a (Rigaku OD, 2020)'
_computing_molecular_graphics 'Olex2 1.5 (Dolomanov et al., 2009)'
_computing_publication_material 'Olex2 1.5 (Dolomanov et al., 2009)'
_computing_structure_refinement 'SHELXL 2014/3 (Sheldrick, 2015)'
_computing_structure_solution 'SHELXT Version 2014/5 (Sheldrick, 2014)'
_diffrn_ambient_temperature 100.15
_diffrn_measured_fraction_theta_full 0.993
_diffrn_measured_fraction_theta_max 0.892
_diffrn_measurement_device_type 'Rigaku Saturn724'
_diffrn_measurement_method \w
_diffrn_radiation_type MoK\a
_diffrn_radiation_wavelength 0.71073
_diffrn_reflns_av_R_equivalents 0.1198
_diffrn_reflns_av_unetI/netI 0.1463
_diffrn_reflns_Laue_measured_fraction_full 0.993
_diffrn_reflns_Laue_measured_fraction_max 0.892
_diffrn_reflns_limit_h_max 76
_diffrn_reflns_limit_h_min -60
_diffrn_reflns_limit_k_max 11
_diffrn_reflns_limit_k_min -12
_diffrn_reflns_limit_l_max 30
_diffrn_reflns_limit_l_min -47
_diffrn_reflns_number 72644
_diffrn_reflns_point_group_measured_fraction_full 0.993
_diffrn_reflns_point_group_measured_fraction_max 0.892
_diffrn_reflns_theta_full 25.242
_diffrn_reflns_theta_max 31.188
_diffrn_reflns_theta_min 1.447
_diffrn_source 'Rotating anode'
_exptl_absorpt_coefficient_mu 1.125
_exptl_absorpt_correction_T_max 0.989
_exptl_absorpt_correction_T_min 0.202
_exptl_absorpt_correction_type multi-scan
_exptl_absorpt_process_details
;
CrysAlisPro 1.171.41.93a (Rigaku Oxford Diffraction, 2020)
Empirical absorption correction using spherical harmonics,
implemented in SCALE3 ABSPACK scaling algorithm.
;
_exptl_crystal_colour brown
_exptl_crystal_colour_primary brown
_exptl_crystal_density_diffrn 1.603
_exptl_crystal_density_method 'not measured'
_exptl_crystal_description plate
_exptl_crystal_F_000 7600
_exptl_crystal_size_max 0.17
_exptl_crystal_size_mid 0.08
_exptl_crystal_size_min 0.01
_refine_diff_density_max 1.272
_refine_diff_density_min -1.741
_refine_diff_density_rms 0.155
_refine_ls_extinction_method none
_refine_ls_goodness_of_fit_ref 1.027
_refine_ls_hydrogen_treatment constr
_refine_ls_matrix_type full
_refine_ls_number_parameters 1266
_refine_ls_number_reflns 22603
_refine_ls_number_restraints 1421
_refine_ls_restrained_S_all 1.010
_refine_ls_R_factor_all 0.1845
_refine_ls_R_factor_gt 0.0896
_refine_ls_shift/su_max 0.001
_refine_ls_shift/su_mean 0.000
_refine_ls_structure_factor_coef Fsqd
_refine_ls_weighting_details 'w=1/[\s^2^(Fo^2^)+(0.0954P)^2^+56.5398P] where P=(Fo^2^+2Fc^2^)/3'
_refine_ls_weighting_scheme calc
_refine_ls_wR_factor_gt 0.1950
_refine_ls_wR_factor_ref 0.2449
_reflns_Friedel_coverage 0.000
_reflns_number_gt 11030
_reflns_number_total 22603
_reflns_threshold_expression 'I > 2\s(I)'
_cod_data_source_file d2sc07037e2.cif
_cod_data_source_block xcalibur
_cod_database_code 1569294
_shelxl_version_number 2014-3
_shelx_space_group_comment
;
The symmetry employed for this shelxl refinement is uniquely defined
by the following loop, which should always be used as a source of
symmetry information in preference to the above space-group names.
They are only intended as comments.
;
_shelx_estimated_absorpt_t_max 0.989
_shelx_estimated_absorpt_t_min 0.832
_olex2_refinement_description
;
1. Fixed Uiso
 At 1.2 times of:
  All C(H) groups, All C(H,H) groups
 At 1.5 times of:
  All C(H,H,H) groups
2. Restrained distances
 C64-C65 = C65-C66 = C66-C67 = C67-C68 = C68-C69 = C69-C64 = C64A-C65A = C65A-
 C66A = C66A-C67A = C67A-C68A = C68A-C69A = C69A-C64A
 1.39 with sigma of 0.02
 C64-O1 = C64A-O1A
 1.4 with sigma of 0.02
 O1-C70 = O1-C70A
 1.43 with sigma of 0.02
 O4-C78
 1.23 with sigma of 0.02
 C77-C78 = C78-C79
 1.5 with sigma of 0.02
 C64-C66 = C65-C67 = C66-C68 = C67-C69 = C68-C64 = C69-C65 = C64A-C66A = C65A-
 C67A = C66A-C68A = C67A-C69A = C68A-C64A = C69A-C65A
 2.41 with sigma of 0.04
 C65-O1 = C69-O1 = C65A-O1A = C69A-O1A
 2.45 with sigma of 0.04
 C64-C70 = C64A-C70A
 2.3 with sigma of 0.04
 C77-C79
 2.53 with sigma of 0.04
 Sb3-F13 \\sim Sb3-F14 \\sim Sb3-F15 \\sim Sb3-F16 \\sim Sb3-F17 \\sim Sb3-F18
\\sim Sb3A-F13A \\sim Sb3A-
 F14A \\sim Sb3A-F15A \\sim Sb3A-F16A
 with sigma of 0.02
3. Restrained planarity
 O1, C64, C65, C66, C67, C68, C69
 with sigma of 0.1
 O1A, C64A, C65A, C66A, C67A, C68A, C69A
 with sigma of 0.1
4. Rigid bond restraints
 Sb1, F1, F2, F3, F4, F5, F6, F1A, F2A, F3A, F4A, F5A, F6A, Sb2, F7, F8, F9,
 F10, F11, F12, Sb2A, F7A, F8A, F9A, F10A, F11A, F12A, Sb3, F13, F14, F15, F16,
 F17, F18, Sb3A, F13A, F14A, F15A, F16A, F17A, F18A, O1, C64, C65, C66, C67,
 C68, C69, C70, O1A, C64A, C65A, C66A, C67A, C68A, C69A, C70A, O4, C77, C78, C79
 with sigma for 1-2 distances of 0.01 and sigma for 1-3 distances of 0.01
5. Uiso/Uaniso restraints and constraints
Sb1 \\sim F1 \\sim F2 \\sim F3 \\sim F4 \\sim F5 \\sim F6 \\sim F1A \\sim F2A
\\sim F3A \\sim F4A \\sim F5A \\sim F6A \\sim Sb2 \\sim F7 \\sim F8 \\sim F9
\\sim F10 \\sim F11 \\sim F12 \\sim Sb2A \\sim F7A \\sim F8A \\sim F9A \\sim
F10A \\sim F11A \\sim F12A \\sim Sb3 \\sim F13 \\sim F14 \\sim F15 \\sim F16
\\sim F17 \\sim F18 \\sim Sb3A \\sim F13A \\sim F14A \\sim F15A \\sim F16A
\\sim F17A \\sim F18A \\sim O1 \\sim C64 \\sim C65 \\sim C66 \\sim C67 \\sim
C68 \\sim C69 \\sim C70 \\sim O1A \\sim C64A \\sim C65A \\sim C66A \\sim C67A
\\sim C68A \\sim C69A \\sim C70A \\sim O4 \\sim C77 \\sim C78 \\sim C79: within
2A with sigma of 0.02 and sigma for terminal atoms of 0.04 within 2A
Uanis(Sb1) \\sim Ueq, Uanis(F1) \\sim Ueq, Uanis(F2) \\sim Ueq, Uanis(F3) \\sim
Ueq, Uanis(F4) \\sim Ueq, Uanis(F5) \\sim Ueq, Uanis(F6) \\sim Ueq, Uanis(F1A)
\\sim Ueq, Uanis(F2A) \\sim Ueq, Uanis(F3A) \\sim Ueq, Uanis(F4A) \\sim Ueq,
Uanis(F5A) \\sim Ueq, Uanis(F6A) \\sim Ueq, Uanis(Sb2) \\sim Ueq, Uanis(F7)
\\sim Ueq, Uanis(F8) \\sim Ueq, Uanis(F9) \\sim Ueq, Uanis(F10) \\sim Ueq,
Uanis(F11) \\sim Ueq, Uanis(F12) \\sim Ueq, Uanis(Sb2A) \\sim Ueq, Uanis(F7A)
\\sim Ueq, Uanis(F8A) \\sim Ueq, Uanis(F9A) \\sim Ueq, Uanis(F10A) \\sim Ueq,
Uanis(F11A) \\sim Ueq, Uanis(F12A) \\sim Ueq, Uanis(Sb3) \\sim Ueq, Uanis(F13)
\\sim Ueq, Uanis(F14) \\sim Ueq, Uanis(F15) \\sim Ueq, Uanis(F16) \\sim Ueq,
Uanis(F17) \\sim Ueq, Uanis(F18) \\sim Ueq, Uanis(Sb3A) \\sim Ueq, Uanis(F13A)
\\sim Ueq, Uanis(F14A) \\sim Ueq, Uanis(F15A) \\sim Ueq, Uanis(F16A) \\sim Ueq,
Uanis(F17A) \\sim Ueq, Uanis(F18A) \\sim Ueq, Uanis(O1) \\sim Ueq, Uanis(C64)
\\sim Ueq, Uanis(C65) \\sim Ueq, Uanis(C66) \\sim Ueq, Uanis(C67) \\sim Ueq,
Uanis(C68) \\sim Ueq, Uanis(C69) \\sim Ueq, Uanis(C70) \\sim Ueq, Uanis(O1A)
\\sim Ueq, Uanis(C64A) \\sim Ueq, Uanis(C65A) \\sim Ueq, Uanis(C66A) \\sim Ueq,
Uanis(C67A) \\sim Ueq, Uanis(C68A) \\sim Ueq, Uanis(C69A) \\sim Ueq,
Uanis(C70A) \\sim Ueq, Uanis(O4) \\sim Ueq, Uanis(C77) \\sim Ueq, Uanis(C78)
\\sim Ueq, Uanis(C79) \\sim Ueq: with sigma of 0.04 and sigma for terminal
atoms of 0.08
6. Same fragment restrains
{Sb1, F1A, F2A, F3A, F4A, F5A, F6A} sigma for 1-2: 0.02, 1-3: 0.04
as in
{Sb1, F1, F2, F3, F4, F5, F6}
{Sb2A, F7A, F8A, F9A, F10A, F11A, F12A} sigma for 1-2: 0.02, 1-3: 0.04
as in
{Sb2, F7, F8, F9, F10, F11, F12}
{Sb3A, F13A, F14A, F15A, F16A, F17A, F18A} sigma for 1-2: 0.02, 1-3: 0.04
as in
{Sb3, F13, F14, F15, F16, F17, F18}
7. Others
 Sof(O1A)=Sof(C64A)=Sof(C65A)=Sof(H65A)=Sof(C66A)=Sof(H66A)=Sof(C67A)=
 Sof(H67A)=Sof(C68A)=Sof(H68A)=Sof(C69A)=Sof(H69A)=Sof(C70A)=Sof(H70D)=
 Sof(H70E)=Sof(H70F)=1-FVAR(1)
 Sof(O1)=Sof(C64)=Sof(C65)=Sof(H65)=Sof(C66)=Sof(H66)=Sof(C67)=Sof(H67)=
 Sof(C68)=Sof(H68)=Sof(C69)=Sof(H69)=Sof(C70)=Sof(H70A)=Sof(H70B)=Sof(H70C)=
 FVAR(1)
 Sof(F1A)=Sof(F2A)=Sof(F3A)=Sof(F4A)=Sof(F5A)=Sof(F6A)=1-FVAR(2)
 Sof(F1)=Sof(F2)=Sof(F3)=Sof(F4)=Sof(F5)=Sof(F6)=FVAR(2)
 Sof(Sb2)=Sof(F7)=Sof(F8)=Sof(F9)=Sof(F10)=Sof(F11)=Sof(F12)=1-FVAR(3)
 Sof(Sb2A)=Sof(F7A)=Sof(F8A)=Sof(F9A)=Sof(F10A)=Sof(F11A)=Sof(F12A)=FVAR(3)
 Sof(Sb3A)=Sof(F13A)=Sof(F14A)=Sof(F15A)=Sof(F16A)=Sof(F17A)=Sof(F18A)=1-FVAR(4)
 Sof(Sb3)=Sof(F13)=Sof(F14)=Sof(F15)=Sof(F16)=Sof(F17)=Sof(F18)=FVAR(4)
 Fixed Sof: O4(0.5) C77(0.5) H77A(0.5) H77B(0.5) H77C(0.5) C78(0.5) C79(0.5)
 H79A(0.5) H79B(0.5) H79C(0.5)
8.a Secondary CH2 refined with riding coordinates:
 C38(H38A,H38B), C40(H40A,H40B), C42(H42A,H42B), C44(H44A,H44B), C46(H46A,
 H46B), C48(H48A,H48B), C50(H50A,H50B), C52(H52A,H52B), C54(H54A,H54B),
 C56(H56A,H56B), C58(H58A,H58B), C60(H60A,H60B)
8.b Aromatic/amide H refined with riding coordinates:
 C65(H65), C66(H66), C67(H67), C68(H68), C69(H69), C65A(H65A), C66A(H66A),
 C67A(H67A), C68A(H68A), C69A(H69A), C33(H33), C34(H34), C36(H36), C37(H37)
8.c Idealised Me refined with riding coordinates:
 C39(H39A,H39B,H39C), C41(H41A,H41B,H41C), C43(H43A,H43B,H43C), C45(H45A,H45B,
 H45C), C47(H47A,H47B,H47C), C49(H49A,H49B,H49C), C51(H51A,H51B,H51C), C53(H53A,
 H53B,H53C), C55(H55A,H55B,H55C), C57(H57A,H57B,H57C), C59(H59A,H59B,H59C),
 C61(H61A,H61B,H61C)
8.d Idealised Me refined as rotating group:
 C70(H70A,H70B,H70C), C70A(H70D,H70E,H70F), C77(H77A,H77B,H77C), C79(H79A,H79B,
 H79C), C71(H71A,H71B,H71C), C73(H73A,H73B,H73C), C74(H74A,H74B,H74C), C76(H76A,
 H76B,H76C), C62(H62A,H62B,H62C), C63(H63A,H63B,H63C)
;
_olex2_submission_special_instructions 'No special instructions were received'

loop_
_space_group_symop_operation_xyz
'x, y, z'
'-x, y, -z+1/2'
'x+1/2, y+1/2, z'
'-x+1/2, y+1/2, -z+1/2'
'-x, -y, -z'
'x, -y, z-1/2'
'-x+1/2, -y+1/2, -z'
'x+1/2, -y+1/2, z-1/2'

loop_
_atom_site_label
_atom_site_type_symbol
_atom_site_fract_x
_atom_site_fract_y
_atom_site_fract_z
_atom_site_U_iso_or_equiv
_atom_site_adp_type
_atom_site_occupancy
_atom_site_site_symmetry_order
_atom_site_calc_flag
_atom_site_refinement_flags_posn
_atom_site_refinement_flags_adp
_atom_site_refinement_flags_occupancy
_atom_site_disorder_assembly
_atom_site_disorder_group
Sb1 Sb 0.40085(2) 1.09418(7) 0.16778(2) 0.03893(16) Uani 1 1 d D U . . .
F1 F 0.36827(8) 1.0389(7) 0.16834(18) 0.0439(15) Uani 0.899(9) 1 d D U P A 1
F2 F 0.40879(11) 0.8958(7) 0.1832(2) 0.0642(19) Uani 0.899(9) 1 d D U P A 1
F3 F 0.43277(9) 1.1513(9) 0.1659(2) 0.067(2) Uani 0.899(9) 1 d D U P A 1
F4 F 0.39189(10) 1.2906(7) 0.1495(2) 0.071(2) Uani 0.899(9) 1 d D U P A 1
F5 F 0.40204(10) 1.0292(10) 0.11248(15) 0.0648(19) Uani 0.899(9) 1 d D U P A 1
F6 F 0.39827(11) 1.1534(10) 0.22230(16) 0.068(2) Uani 0.899(9) 1 d D U P A 1
F1A F 0.3676(3) 1.096(6) 0.1620(14) 0.056(9) Uani 0.101(9) 1 d D U P A 2
F2A F 0.4017(8) 0.886(2) 0.1591(15) 0.055(8) Uani 0.101(9) 1 d D U P A 2
F3A F 0.4338(3) 1.095(6) 0.1785(14) 0.058(9) Uani 0.101(9) 1 d D U P A 2
F4A F 0.4002(8) 1.304(2) 0.1815(15) 0.070(8) Uani 0.101(9) 1 d D U P A 2
F5A F 0.4055(8) 1.140(6) 0.1135(7) 0.066(8) Uani 0.101(9) 1 d D U P A 2
F6A F 0.3956(8) 1.055(6) 0.2245(6) 0.053(9) Uani 0.101(9) 1 d D U P A 2
Sb2 Sb 0.27452(15) 0.4956(9) 0.1641(2) 0.0379(10) Uani 0.485(17) 1 d D U P B 1
F7 F 0.2505(3) 0.378(2) 0.1866(6) 0.081(5) Uani 0.485(17) 1 d D U P B 1
F8 F 0.2960(3) 0.334(2) 0.1678(5) 0.078(5) Uani 0.485(17) 1 d D U P B 1
F9 F 0.2971(3) 0.6187(17) 0.1403(5) 0.062(4) Uani 0.485(17) 1 d D U P B 1
F10 F 0.2535(3) 0.6580(16) 0.1597(6) 0.074(4) Uani 0.485(17) 1 d D U P B 1
F11 F 0.2662(3) 0.426(2) 0.1114(4) 0.066(4) Uani 0.485(17) 1 d D U P B 1
F12 F 0.2813(3) 0.574(3) 0.2156(4) 0.095(5) Uani 0.485(17) 1 d D U P B 1
Sb2A Sb 0.27819(13) 0.4700(8) 0.1687(2) 0.0334(7) Uani 0.515(17) 1 d D U P B 2
F7A F 0.2497(3) 0.362(2) 0.1774(5) 0.064(4) Uani 0.515(17) 1 d D U P B 2
F8A F 0.2934(3) 0.2892(15) 0.1553(5) 0.065(4) Uani 0.515(17) 1 d D U P B 2
F9A F 0.3046(2) 0.5840(18) 0.1575(5) 0.071(4) Uani 0.515(17) 1 d D U P B 2
F10A F 0.2616(3) 0.6435(14) 0.1821(6) 0.080(4) Uani 0.515(17) 1 d D U P B 2
F11A F 0.2696(3) 0.487(2) 0.1130(4) 0.083(5) Uani 0.515(17) 1 d D U P B 2
F12A F 0.2854(2) 0.449(3) 0.2228(3) 0.084(5) Uani 0.515(17) 1 d D U P B 2
Sb3 Sb 0.44892(2) 0.82532(8) 0.41308(2) 0.0490(3) Uani 0.926(2) 1 d D U P C 1
F13 F 0.47363(11) 0.6851(8) 0.4063(2) 0.104(2) Uani 0.926(2) 1 d D U P C 1
F14 F 0.46591(11) 0.9158(7) 0.4561(2) 0.077(2) Uani 0.926(2) 1 d D U P C 1
F15 F 0.42394(11) 0.9616(9) 0.4245(3) 0.101(2) Uani 0.926(2) 1 d D U P C 1
F16 F 0.43040(17) 0.7293(8) 0.3738(3) 0.136(3) Uani 0.926(2) 1 d D U P C 1
F17 F 0.4602(2) 0.9657(9) 0.3771(2) 0.139(3) Uani 0.926(2) 1 d D U P C 1
F18 F 0.43686(14) 0.6835(8) 0.4495(2) 0.100(2) Uani 0.926(2) 1 d D U P C 1
Sb3A Sb 0.4330(3) 0.8424(13) 0.4352(4) 0.086(4) Uani 0.074(2) 1 d D U P C 2
F13A F 0.4412(10) 0.687(5) 0.3993(15) 0.097(8) Uani 0.074(2) 1 d D U P C 2
F14A F 0.4648(5) 0.876(7) 0.4488(19) 0.080(9) Uani 0.074(2) 1 d D U P C 2
F15A F 0.4249(10) 0.987(6) 0.4749(14) 0.095(10) Uani 0.074(2) 1 d D U P C 2
F16A F 0.4008(4) 0.800(7) 0.4273(19) 0.102(10) Uani 0.074(2) 1 d D U P C 2
F17A F 0.4326(12) 0.999(5) 0.3976(15) 0.091(9) Uani 0.074(2) 1 d D U P C 2
F18A F 0.4317(12) 0.689(5) 0.4741(15) 0.098(10) Uani 0.074(2) 1 d D U P C 2
O1 O 0.2741(2) 0.2086(14) 0.5178(3) 0.098(3) Uani 0.714(8) 1 d D U P D 1
C64 C 0.2877(2) 0.1788(12) 0.4830(3) 0.062(3) Uani 0.714(8) 1 d D U P D 1
C65 C 0.3129(2) 0.1779(17) 0.4831(4) 0.061(3) Uani 0.714(8) 1 d D U P D 1
H65 H 0.3219 0.1991 0.5075 0.073 Uiso 0.714(8) 1 calc R U P D 1
C66 C 0.3245(2) 0.1446(15) 0.4460(3) 0.054(3) Uani 0.714(8) 1 d D U P D 1
H66 H 0.3416 0.1434 0.4452 0.065 Uiso 0.714(8) 1 calc R U P D 1
C67 C 0.3117(2) 0.114(3) 0.4109(4) 0.050(3) Uani 0.714(8) 1 d D U P D 1
H67 H 0.3199 0.0898 0.3861 0.061 Uiso 0.714(8) 1 calc R U P D 1
C68 C 0.2869(2) 0.1177(16) 0.4114(4) 0.059(3) Uani 0.714(8) 1 d D U P D 1
H68 H 0.2781 0.0967 0.3868 0.071 Uiso 0.714(8) 1 calc R U P D 1
C69 C 0.2748(2) 0.1514(16) 0.4468(4) 0.064(3) Uani 0.714(8) 1 d D U P D 1
H69 H 0.2577 0.1561 0.4468 0.077 Uiso 0.714(8) 1 calc R U P D 1
C70 C 0.2866(4) 0.233(4) 0.5557(5) 0.104(7) Uani 0.714(8) 1 d D U P D 1
H70A H 0.2960 0.1405 0.5625 0.156 Uiso 0.714(8) 1 calc R U P D 1
H70B H 0.2749 0.2528 0.5775 0.156 Uiso 0.714(8) 1 calc R U P D 1
H70C H 0.2974 0.3216 0.5530 0.156 Uiso 0.714(8) 1 calc R U P D 1
O1A O 0.3109(4) 0.174(3) 0.5357(5) 0.064(5) Uani 0.286(8) 1 d D U P D 2
C64A C 0.3113(4) 0.159(2) 0.4932(6) 0.058(4) Uani 0.286(8) 1 d D U P D 2
C65A C 0.3334(4) 0.106(3) 0.4776(6) 0.056(4) Uani 0.286(8) 1 d D U P D 2
H65A H 0.3467 0.0904 0.4955 0.067 Uiso 0.286(8) 1 calc R U P D 2
C66A C 0.3354(5) 0.078(3) 0.4358(7) 0.054(4) Uani 0.286(8) 1 d D U P D 2
H66A H 0.3495 0.0316 0.4251 0.065 Uiso 0.286(8) 1 calc R U P D 2
C67A C 0.3164(6) 0.117(6) 0.4098(9) 0.054(4) Uani 0.286(8) 1 d D U P D 2
H67A H 0.3182 0.1060 0.3809 0.065 Uiso 0.286(8) 1 calc R U P D 2
C68A C 0.2950(5) 0.172(4) 0.4252(7) 0.059(4) Uani 0.286(8) 1 d D U P D 2
H68A H 0.2821 0.1947 0.4068 0.070 Uiso 0.286(8) 1 calc R U P D 2
C69A C 0.2919(5) 0.195(4) 0.4674(7) 0.062(4) Uani 0.286(8) 1 d D U P D 2
H69A H 0.2772 0.2345 0.4782 0.075 Uiso 0.286(8) 1 calc R U P D 2
C70A C 0.2897(7) 0.202(10) 0.5534(9) 0.079(10) Uani 0.286(8) 1 d D U P D 2
H70D H 0.2827 0.2961 0.5415 0.118 Uiso 0.286(8) 1 calc R U P D 2
H70E H 0.2921 0.2166 0.5830 0.118 Uiso 0.286(8) 1 calc R U P D 2
H70F H 0.2789 0.1149 0.5486 0.118 Uiso 0.286(8) 1 calc R U P D 2
O4 O 0.5117(3) 0.5926(19) 0.2886(6) 0.110(5) Uani 0.5 1 d D U P E -1
C77 C 0.5188(5) 0.813(3) 0.3289(7) 0.119(9) Uani 0.5 1 d D U P E -1
H77A H 0.5273 0.7400 0.3469 0.179 Uiso 0.5 1 calc R U P E -1
H77B H 0.5059 0.8638 0.3444 0.179 Uiso 0.5 1 calc R U P E -1
H77C H 0.5301 0.8911 0.3190 0.179 Uiso 0.5 1 calc R U P E -1
C78 C 0.5083(4) 0.730(2) 0.2938(7) 0.090(6) Uani 0.5 1 d D U P E -1
C79 C 0.4959(5) 0.823(3) 0.2614(8) 0.113(10) Uani 0.5 1 d D U P E -1
H79A H 0.4943 0.7614 0.2363 0.170 Uiso 0.5 1 calc R U P E -1
H79B H 0.5052 0.9163 0.2557 0.170 Uiso 0.5 1 calc R U P E -1
H79C H 0.4798 0.8522 0.2711 0.170 Uiso 0.5 1 calc R U P E -1
O2 O 0.36752(14) 0.0964(9) 0.3641(3) 0.086(2) Uani 1 1 d . . . . .
C71 C 0.3971(3) 0.0049(14) 0.3216(4) 0.102(5) Uani 1 1 d . . . . .
H71A H 0.4008 0.1150 0.3187 0.153 Uiso 1 1 calc R U . . .
H71B H 0.3922 -0.0370 0.2948 0.153 Uiso 1 1 calc R U . . .
H71C H 0.4114 -0.0501 0.3316 0.153 Uiso 1 1 calc R U . . .
C72 C 0.3779(2) -0.0142(12) 0.3502(4) 0.071(3) Uani 1 1 d . . . . .
C73 C 0.3709(2) -0.1753(13) 0.3612(5) 0.117(5) Uani 1 1 d . . . . .
H73A H 0.3805 -0.2096 0.3850 0.176 Uiso 1 1 calc R U . . .
H73B H 0.3739 -0.2438 0.3378 0.176 Uiso 1 1 calc R U . . .
H73C H 0.3538 -0.1784 0.3681 0.176 Uiso 1 1 calc R U . . .
O3 O 0.37645(17) 0.7691(15) 0.4791(3) 0.154(5) Uani 1 1 d . . . . .
C74 C 0.4099(3) 0.791(3) 0.5273(4) 0.173(10) Uani 1 1 d . . . . .
H74A H 0.4092 0.6782 0.5291 0.260 Uiso 1 1 calc R U . . .
H74B H 0.4085 0.8355 0.5549 0.260 Uiso 1 1 calc R U . . .
H74C H 0.4253 0.8221 0.5153 0.260 Uiso 1 1 calc R U . . .
C75 C 0.3909(3) 0.845(2) 0.5023(4) 0.112(5) Uani 1 1 d . . . . .
C76 C 0.3832(3) 1.030(3) 0.5000(4) 0.164(9) Uani 1 1 d . . . . .
H76A H 0.3956 1.0880 0.4852 0.246 Uiso 1 1 calc R U . . .
H76B H 0.3818 1.0716 0.5280 0.246 Uiso 1 1 calc R U . . .
H76C H 0.3677 1.0409 0.4857 0.246 Uiso 1 1 calc R U . . .
N1 N 0.34168(8) 0.4840(6) 0.39232(13) 0.0182(10) Uani 1 1 d . . . . .
N2 N 0.34996(8) 0.4858(6) 0.47422(14) 0.0211(11) Uani 1 1 d . . . . .
N3 N 0.39296(8) 0.4061(7) 0.50818(14) 0.0234(12) Uani 1 1 d . . . . .
N4 N 0.43150(8) 0.3490(6) 0.46084(14) 0.0185(10) Uani 1 1 d . . . . .
N5 N 0.42875(8) 0.3763(6) 0.37837(14) 0.0203(11) Uani 1 1 d . . . . .
N6 N 0.38687(8) 0.4259(6) 0.33739(13) 0.0175(10) Uani 1 1 d . . . . .
N7 N 0.29124(9) 0.0184(7) 0.21431(15) 0.0257(12) Uani 1 1 d . . . . .
C1 C 0.36510(10) 0.4443(7) 0.40543(17) 0.0175(12) Uani 1 1 d . . . . .
C2 C 0.36825(10) 0.4431(8) 0.44826(17) 0.0207(13) Uani 1 1 d . . . . .
C3 C 0.39028(10) 0.4088(8) 0.46598(17) 0.0196(12) Uani 1 1 d . . . . .
C4 C 0.40981(9) 0.3834(7) 0.44213(16) 0.0168(12) Uani 1 1 d . . . . .
C5 C 0.40775(9) 0.3907(7) 0.40034(17) 0.0182(12) Uani 1 1 d . . . . .
C6 C 0.38570(10) 0.4162(7) 0.38026(16) 0.0176(12) Uani 1 1 d . . . . .
C7 C 0.33218(10) 0.4802(7) 0.35306(17) 0.0196(12) Uani 1 1 d . . . . .
C8 C 0.31012(10) 0.5550(8) 0.35318(18) 0.0214(13) Uani 1 1 d . . . . .
C9 C 0.30485(11) 0.5989(8) 0.39357(17) 0.0224(13) Uani 1 1 d . . . . .
C10 C 0.32429(10) 0.5518(8) 0.41849(18) 0.0227(13) Uani 1 1 d . . . . .
C11 C 0.32860(10) 0.5473(8) 0.46246(18) 0.0249(14) Uani 1 1 d . . . . .
C12 C 0.31594(11) 0.5842(9) 0.49914(19) 0.0332(17) Uani 1 1 d . . . . .
C13 C 0.33109(11) 0.5569(9) 0.53271(19) 0.0320(17) Uani 1 1 d . . . . .
C14 C 0.35271(11) 0.4893(8) 0.51795(18) 0.0268(15) Uani 1 1 d . . . . .
C15 C 0.37472(11) 0.4370(8) 0.53526(18) 0.0259(14) Uani 1 1 d . . . . .
C16 C 0.38457(12) 0.4048(9) 0.57548(18) 0.0321(17) Uani 1 1 d . . . . .
C17 C 0.40854(12) 0.3677(9) 0.57131(18) 0.0290(15) Uani 1 1 d . . . . .
C18 C 0.41462(11) 0.3646(8) 0.52839(17) 0.0244(14) Uani 1 1 d . . . . .
C19 C 0.43428(10) 0.3332(7) 0.50355(17) 0.0210(13) Uani 1 1 d . . . . .
C20 C 0.45871(10) 0.2843(8) 0.50854(18) 0.0233(13) Uani 1 1 d . . . . .
C21 C 0.46965(10) 0.2776(8) 0.47075(17) 0.0214(13) Uani 1 1 d . . . . .
C22 C 0.45223(10) 0.3254(8) 0.43977(18) 0.0210(13) Uani 1 1 d . . . . .
C23 C 0.45150(10) 0.3447(7) 0.39679(18) 0.0220(13) Uani 1 1 d . . . . .
C24 C 0.46819(11) 0.3523(10) 0.3639(2) 0.0359(18) Uani 1 1 d . . . . .
C25 C 0.45550(11) 0.3797(10) 0.3269(2) 0.0364(19) Uani 1 1 d . . . . .
C26 C 0.43059(10) 0.4006(9) 0.33714(18) 0.0274(15) Uani 1 1 d . . . . .
C27 C 0.40896(10) 0.4424(8) 0.31554(17) 0.0234(14) Uani 1 1 d . . . . .
C28 C 0.40313(11) 0.4839(8) 0.27490(18) 0.0276(15) Uani 1 1 d . . . . .
C29 C 0.37795(11) 0.4777(8) 0.27157(17) 0.0234(13) Uani 1 1 d . . . . .
C30 C 0.36837(10) 0.4358(7) 0.30911(17) 0.0209(13) Uani 1 1 d . . . . .
C31 C 0.34372(10) 0.3979(8) 0.31986(16) 0.0198(12) Uani 1 1 d . . . . .
C32 C 0.33128(10) 0.2897(7) 0.29595(16) 0.0182(12) Uani 1 1 d . . . . .
C33 C 0.34238(11) 0.2069(8) 0.26276(18) 0.0249(14) Uani 1 1 d . . . . .
H33 H 0.3593 0.2164 0.2591 0.030 Uiso 1 1 calc R U . . .
C34 C 0.32979(10) 0.1165(8) 0.23674(18) 0.0239(13) Uani 1 1 d . . . . .
H34 H 0.3378 0.0659 0.2148 0.029 Uiso 1 1 calc R U . . .
C35 C 0.30441(11) 0.0959(8) 0.24175(18) 0.0226(13) Uani 1 1 d . . . . .
C36 C 0.29372(10) 0.1561(7) 0.27835(17) 0.0219(13) Uani 1 1 d . . . . .
H36 H 0.2774 0.1323 0.2845 0.026 Uiso 1 1 calc R U . . .
C37 C 0.30660(10) 0.2464(8) 0.30421(17) 0.0217(13) Uani 1 1 d . . . . .
H37 H 0.2992 0.2827 0.3287 0.026 Uiso 1 1 calc R U . . .
C38 C 0.29615(10) 0.6034(8) 0.31553(18) 0.0238(14) Uani 1 1 d . . . . .
H38A H 0.2788 0.6085 0.3222 0.029 Uiso 1 1 calc R U . . .
H38B H 0.2982 0.5250 0.2937 0.029 Uiso 1 1 calc R U . . .
C39 C 0.30430(14) 0.7584(11) 0.2998(2) 0.050(2) Uani 1 1 d . . . . .
H39A H 0.3028 0.8355 0.3217 0.076 Uiso 1 1 calc R U . . .
H39B H 0.2942 0.7888 0.2763 0.076 Uiso 1 1 calc R U . . .
H39C H 0.3211 0.7516 0.2912 0.076 Uiso 1 1 calc R U . . .
C40 C 0.28174(10) 0.6812(8) 0.40370(19) 0.0271(15) Uani 1 1 d . . . . .
H40A H 0.2783 0.7597 0.3823 0.032 Uiso 1 1 calc R U . . .
H40B H 0.2836 0.7355 0.4303 0.032 Uiso 1 1 calc R U . . .
C41 C 0.26043(11) 0.5685(10) 0.4063(2) 0.0367(18) Uani 1 1 d . . . . .
H41A H 0.2597 0.5058 0.3812 0.055 Uiso 1 1 calc R U . . .
H41B H 0.2454 0.6269 0.4091 0.055 Uiso 1 1 calc R U . . .
H41C H 0.2626 0.5009 0.4302 0.055 Uiso 1 1 calc R U . . .
C42 C 0.29017(14) 0.6401(12) 0.5037(2) 0.049(2) Uani 1 1 d . . . . .
H42A H 0.2806 0.6068 0.4795 0.059 Uiso 1 1 calc R U . . .
H42B H 0.2830 0.5926 0.5285 0.059 Uiso 1 1 calc R U . . .
C43 C 0.28903(18) 0.8095(12) 0.5073(3) 0.065(3) Uani 1 1 d . . . . .
H43A H 0.2918 0.8395 0.5360 0.098 Uiso 1 1 calc R U . . .
H43B H 0.2731 0.8457 0.4983 0.098 Uiso 1 1 calc R U . . .
H43C H 0.3014 0.8562 0.4900 0.098 Uiso 1 1 calc R U . . .
C44 C 0.32572(12) 0.6069(10) 0.57592(19) 0.0375(19) Uani 1 1 d . . . . .
H44A H 0.3296 0.5217 0.5952 0.045 Uiso 1 1 calc R U . . .
H44B H 0.3083 0.6300 0.5783 0.045 Uiso 1 1 calc R U . . .
C45 C 0.34033(15) 0.7500(11) 0.5877(2) 0.052(2) Uani 1 1 d . . . . .
H45A H 0.3573 0.7212 0.5916 0.078 Uiso 1 1 calc R U . . .
H45B H 0.3341 0.7934 0.6133 0.078 Uiso 1 1 calc R U . . .
H45C H 0.3390 0.8271 0.5657 0.078 Uiso 1 1 calc R U . . .
C46 C 0.37000(12) 0.3915(11) 0.61435(19) 0.041(2) Uani 1 1 d . . . . .
H46A H 0.3610 0.4885 0.6189 0.049 Uiso 1 1 calc R U . . .
H46B H 0.3809 0.3756 0.6382 0.049 Uiso 1 1 calc R U . . .
C47 C 0.35230(14) 0.2554(12) 0.6111(2) 0.053(2) Uani 1 1 d . . . . .
H47A H 0.3501 0.2270 0.5822 0.080 Uiso 1 1 calc R U . . .
H47B H 0.3368 0.2857 0.6227 0.080 Uiso 1 1 calc R U . . .
H47C H 0.3587 0.1670 0.6264 0.080 Uiso 1 1 calc R U . . .
C48 C 0.42569(11) 0.3458(10) 0.60726(19) 0.0343(17) Uani 1 1 d . . . . .
H48A H 0.4371 0.2611 0.6010 0.041 Uiso 1 1 calc R U . . .
H48B H 0.4164 0.3160 0.6320 0.041 Uiso 1 1 calc R U . . .
C49 C 0.43985(14) 0.4934(11) 0.6163(2) 0.049(2) Uani 1 1 d . . . . .
H49A H 0.4500 0.5187 0.5927 0.074 Uiso 1 1 calc R U . . .
H49B H 0.4501 0.4776 0.6407 0.074 Uiso 1 1 calc R U . . .
H49C H 0.4286 0.5784 0.6214 0.074 Uiso 1 1 calc R U . . .
C50 C 0.47049(10) 0.2261(8) 0.54779(18) 0.0257(14) Uani 1 1 d . . . . .
H50A H 0.4670 0.2980 0.5707 0.031 Uiso 1 1 calc R U . . .
H50B H 0.4882 0.2217 0.5442 0.031 Uiso 1 1 calc R U . . .
C51 C 0.46091(13) 0.0646(9) 0.5582(2) 0.0357(17) Uani 1 1 d . . . . .
H51A H 0.4441 0.0724 0.5667 0.054 Uiso 1 1 calc R U . . .
H51B H 0.4705 0.0203 0.5807 0.054 Uiso 1 1 calc R U . . .
H51C H 0.4620 -0.0019 0.5339 0.054 Uiso 1 1 calc R U . . .
C52 C 0.49504(10) 0.2219(8) 0.46369(18) 0.0241(13) Uani 1 1 d . . . . .
H52A H 0.4964 0.1860 0.4349 0.029 Uiso 1 1 calc R U . . .
H52B H 0.4982 0.1322 0.4818 0.029 Uiso 1 1 calc R U . . .
C53 C 0.51443(11) 0.3445(8) 0.4717(2) 0.0304(15) Uani 1 1 d . . . . .
H53A H 0.5107 0.4376 0.4558 0.046 Uiso 1 1 calc R U . . .
H53B H 0.5302 0.3042 0.4635 0.046 Uiso 1 1 calc R U . . .
H53C H 0.5148 0.3701 0.5011 0.046 Uiso 1 1 calc R U . . .
C54 C 0.49524(11) 0.3404(12) 0.3662(2) 0.050(3) Uani 1 1 d . . . . .
H54A H 0.5004 0.3602 0.3949 0.060 Uiso 1 1 calc R U . . .
H54B H 0.5022 0.4227 0.3488 0.060 Uiso 1 1 calc R U . . .
C55 C 0.50559(15) 0.1875(15) 0.3528(3) 0.076(4) Uani 1 1 d . . . . .
H55A H 0.5011 0.1073 0.3726 0.114 Uiso 1 1 calc R U . . .
H55B H 0.5232 0.1952 0.3515 0.114 Uiso 1 1 calc R U . . .
H55C H 0.4992 0.1606 0.3255 0.114 Uiso 1 1 calc R U . . .
C56 C 0.46631(12) 0.3723(14) 0.2853(2) 0.063(3) Uani 1 1 d . . . . .
H56A H 0.4832 0.3774 0.2876 0.075 Uiso 1 1 calc R U . . .
H56B H 0.4611 0.4571 0.2696 0.075 Uiso 1 1 calc R U . . .
C57 C 0.45907(17) 0.2219(16) 0.2636(2) 0.088(5) Uani 1 1 d . . . . .
H57A H 0.4641 0.1336 0.2804 0.132 Uiso 1 1 calc R U . . .
H57B H 0.4669 0.2167 0.2367 0.132 Uiso 1 1 calc R U . . .
H57C H 0.4416 0.2194 0.2598 0.132 Uiso 1 1 calc R U . . .
C58 C 0.41978(12) 0.5345(11) 0.2415(2) 0.046(2) Uani 1 1 d . . . . .
H58A H 0.4110 0.5453 0.2168 0.055 Uiso 1 1 calc R U . . .
H58B H 0.4315 0.4577 0.2374 0.055 Uiso 1 1 calc R U . . .
C59 C 0.43215(15) 0.6851(14) 0.2513(3) 0.074(4) Uani 1 1 d . . . . .
H59A H 0.4209 0.7535 0.2656 0.112 Uiso 1 1 calc R U . . .
H59B H 0.4374 0.7343 0.2257 0.112 Uiso 1 1 calc R U . . .
H59C H 0.4462 0.6654 0.2689 0.112 Uiso 1 1 calc R U . . .
C60 C 0.36337(11) 0.5266(9) 0.23404(18) 0.0297(16) Uani 1 1 d . . . . .
H60A H 0.3467 0.4880 0.2367 0.036 Uiso 1 1 calc R U . . .
H60B H 0.3704 0.4795 0.2091 0.036 Uiso 1 1 calc R U . . .
C61 C 0.36292(13) 0.7020(10) 0.2291(2) 0.043(2) Uani 1 1 d . . . . .
H61A H 0.3599 0.7502 0.2558 0.065 Uiso 1 1 calc R U . . .
H61B H 0.3501 0.7309 0.2097 0.065 Uiso 1 1 calc R U . . .
H61C H 0.3785 0.7373 0.2186 0.065 Uiso 1 1 calc R U . . .
C62 C 0.30149(13) -0.0416(9) 0.1756(2) 0.0350(16) Uani 1 1 d . . . . .
H62A H 0.3133 0.0323 0.1650 0.053 Uiso 1 1 calc R U . . .
H62B H 0.2886 -0.0561 0.1553 0.053 Uiso 1 1 calc R U . . .
H62C H 0.3094 -0.1407 0.1810 0.053 Uiso 1 1 calc R U . . .
C63 C 0.26532(12) -0.0057(9) 0.2193(2) 0.0336(16) Uani 1 1 d . . . . .
H63A H 0.2624 -0.0612 0.2451 0.050 Uiso 1 1 calc R U . . .
H63B H 0.2591 -0.0666 0.1961 0.050 Uiso 1 1 calc R U . . .
H63C H 0.2571 0.0944 0.2200 0.050 Uiso 1 1 calc R U . . .

loop_
_atom_site_aniso_label
_atom_site_aniso_U_11
_atom_site_aniso_U_22
_atom_site_aniso_U_33
_atom_site_aniso_U_23
_atom_site_aniso_U_13
_atom_site_aniso_U_12
Sb1 0.0348(3) 0.0401(3) 0.0420(3) 0.0066(2) 0.0097(2) 0.0046(2)
F1 0.037(2) 0.050(4) 0.045(3) 0.002(3) 0.010(2) -0.002(2)
F2 0.071(4) 0.055(4) 0.067(4) 0.027(3) 0.022(3) 0.022(3)
F3 0.040(3) 0.086(5) 0.074(4) 0.022(4) 0.004(3) -0.003(3)
F4 0.055(3) 0.048(4) 0.111(5) 0.029(3) -0.004(3) 0.004(3)
F5 0.063(4) 0.097(6) 0.034(3) 0.010(3) 0.009(2) 0.010(4)
F6 0.053(3) 0.105(6) 0.045(3) -0.030(3) -0.003(2) 0.008(4)
F1A 0.041(8) 0.08(2) 0.048(18) 0.02(2) -0.002(11) 0.019(12)
F2A 0.057(16) 0.046(8) 0.061(17) -0.009(12) 0.011(17) 0.006(12)
F3A 0.034(8) 0.06(2) 0.080(19) 0.01(2) 0.008(12) 0.006(12)
F4A 0.088(18) 0.044(8) 0.078(17) -0.004(12) -0.009(18) 0.026(13)
F5A 0.074(17) 0.077(18) 0.046(9) 0.012(12) 0.010(12) -0.001(19)
F6A 0.054(17) 0.069(19) 0.035(8) -0.004(12) 0.001(12) 0.00(2)
Sb2 0.040(2) 0.035(2) 0.0390(19) -0.0094(14) 0.0124(13) -0.0086(14)
F7 0.100(9) 0.065(8) 0.079(10) -0.032(7) 0.060(8) -0.047(7)
F8 0.099(9) 0.063(9) 0.073(10) 0.026(7) 0.015(7) 0.034(8)
F9 0.062(7) 0.046(7) 0.079(9) -0.006(6) 0.035(6) -0.008(6)
F10 0.067(8) 0.059(7) 0.097(10) -0.014(7) 0.038(7) 0.019(6)
F11 0.059(8) 0.091(11) 0.047(5) -0.030(6) 0.004(5) -0.006(7)
F12 0.112(10) 0.129(13) 0.046(6) -0.039(7) 0.008(5) -0.042(9)
Sb2A 0.0363(15) 0.0314(15) 0.0325(10) 0.0019(9) 0.0048(9) -0.0021(10)
F7A 0.060(6) 0.084(8) 0.048(7) -0.025(6) 0.014(5) -0.034(6)
F8A 0.096(8) 0.036(6) 0.063(8) 0.001(5) 0.034(6) 0.006(5)
F9A 0.052(6) 0.055(8) 0.107(10) -0.042(7) 0.046(6) -0.020(6)
F10A 0.061(8) 0.049(6) 0.130(11) 0.012(7) 0.059(7) 0.003(5)
F11A 0.070(9) 0.129(14) 0.048(5) 0.036(6) -0.003(5) 0.012(9)
F12A 0.081(7) 0.143(14) 0.028(4) -0.019(6) -0.014(4) 0.018(8)
Sb3 0.0564(5) 0.0324(4) 0.0579(5) -0.0002(3) -0.0195(3) -0.0100(3)
F13 0.079(4) 0.075(5) 0.156(6) -0.058(4) -0.002(4) 0.010(4)
F14 0.092(4) 0.041(4) 0.099(4) -0.027(3) -0.051(3) 0.002(3)
F15 0.068(4) 0.063(5) 0.170(7) -0.020(5) -0.028(4) 0.006(3)
F16 0.211(8) 0.048(4) 0.147(6) -0.016(4) -0.139(6) 0.011(5)
F17 0.255(10) 0.069(5) 0.093(5) 0.011(4) 0.056(5) -0.041(6)
F18 0.123(5) 0.046(4) 0.132(5) 0.019(4) 0.013(4) -0.035(4)
Sb3A 0.126(9) 0.046(6) 0.084(7) 0.000(5) -0.040(7) -0.017(6)
F13A 0.139(16) 0.046(13) 0.107(15) -0.016(11) -0.044(15) -0.021(15)
F14A 0.113(11) 0.04(2) 0.08(2) -0.019(16) -0.039(14) 0.001(14)
F15A 0.11(2) 0.068(18) 0.110(16) -0.016(14) -0.04(2) 0.00(2)
F16A 0.122(11) 0.05(2) 0.13(2) 0.006(18) -0.056(14) -0.013(14)
F17A 0.121(18) 0.053(13) 0.100(15) 0.007(12) -0.038(16) -0.002(16)
F18A 0.12(2) 0.065(17) 0.106(16) 0.017(14) -0.04(2) -0.003(19)
O1 0.116(7) 0.088(8) 0.093(6) -0.036(6) 0.048(5) -0.016(6)
C64 0.074(5) 0.052(6) 0.060(5) -0.005(6) 0.021(5) -0.006(6)
C65 0.069(5) 0.053(6) 0.060(5) -0.008(5) 0.002(5) -0.018(5)
C66 0.060(5) 0.041(6) 0.061(5) 0.000(5) 0.010(4) -0.014(5)
C67 0.063(6) 0.041(6) 0.047(5) 0.005(5) 0.003(5) -0.008(6)
C68 0.068(6) 0.050(7) 0.059(5) 0.010(5) -0.006(5) -0.001(6)
C69 0.064(6) 0.056(7) 0.074(6) 0.007(6) 0.003(4) 0.008(6)
C70 0.153(14) 0.077(15) 0.082(8) -0.053(9) 0.050(8) -0.026(12)
O1A 0.065(9) 0.070(11) 0.057(7) -0.005(9) 0.004(7) 0.001(9)
C64A 0.067(7) 0.053(8) 0.054(6) -0.002(8) 0.007(6) -0.006(7)
C65A 0.064(8) 0.050(10) 0.053(7) 0.005(8) 0.009(7) -0.011(8)
C66A 0.062(8) 0.047(10) 0.053(8) -0.002(8) 0.008(7) -0.013(8)
C67A 0.066(8) 0.042(9) 0.053(7) 0.000(8) 0.003(6) -0.009(8)
C68A 0.070(7) 0.049(8) 0.057(6) 0.001(7) 0.002(7) -0.002(7)
C69A 0.071(7) 0.057(7) 0.060(6) -0.003(7) 0.006(6) -0.004(7)
C70A 0.098(15) 0.06(2) 0.081(16) -0.004(17) 0.045(14) -0.004(17)
O4 0.143(14) 0.057(9) 0.130(13) -0.009(9) 0.071(10) -0.007(10)
C77 0.19(2) 0.077(15) 0.088(14) -0.024(12) 0.019(13) 0.061(16)
C78 0.096(13) 0.054(10) 0.121(13) 0.007(10) 0.029(11) -0.003(11)
C79 0.078(18) 0.100(15) 0.16(2) 0.050(15) -0.005(15) -0.056(14)
O2 0.087(5) 0.037(4) 0.133(7) 0.013(5) -0.018(5) -0.005(4)
C71 0.156(14) 0.041(7) 0.108(10) -0.003(7) -0.060(10) 0.008(8)
C72 0.080(8) 0.033(6) 0.099(9) 0.012(6) -0.047(7) -0.018(6)
C73 0.122(11) 0.026(6) 0.202(15) 0.021(8) -0.047(10) -0.008(7)
O3 0.106(7) 0.212(14) 0.143(8) -0.105(9) 0.015(6) -0.073(8)
C74 0.144(14) 0.28(3) 0.092(10) 0.006(13) -0.041(10) -0.132(16)
C75 0.156(15) 0.100(13) 0.081(9) 0.017(9) 0.003(9) -0.015(12)
C76 0.186(17) 0.25(3) 0.052(8) -0.015(11) -0.029(9) -0.111(18)
N1 0.018(2) 0.023(3) 0.014(2) -0.001(2) -0.0015(18) 0.003(2)
N2 0.016(2) 0.033(3) 0.014(2) -0.006(2) -0.0038(18) 0.003(2)
N3 0.018(2) 0.038(3) 0.015(2) 0.003(2) -0.0039(19) 0.006(2)
N4 0.015(2) 0.024(3) 0.016(2) 0.001(2) -0.0023(18) 0.003(2)
N5 0.017(2) 0.027(3) 0.016(2) 0.002(2) 0.0002(18) 0.001(2)
N6 0.015(2) 0.024(3) 0.014(2) 0.004(2) -0.0030(18) -0.003(2)
N7 0.028(3) 0.028(3) 0.020(3) -0.003(2) -0.008(2) 0.002(2)
C1 0.015(3) 0.021(3) 0.016(3) 0.001(2) -0.004(2) 0.002(2)
C2 0.016(3) 0.026(4) 0.020(3) -0.005(2) -0.002(2) 0.001(2)
C3 0.015(3) 0.028(4) 0.016(3) 0.002(2) -0.001(2) 0.000(2)
C4 0.013(3) 0.024(3) 0.013(3) 0.000(2) -0.009(2) 0.000(2)
C5 0.014(3) 0.022(3) 0.018(3) 0.002(2) -0.001(2) -0.001(2)
C6 0.016(3) 0.021(3) 0.016(3) 0.000(2) -0.003(2) 0.002(2)
C7 0.015(3) 0.024(3) 0.020(3) 0.003(2) -0.001(2) 0.000(2)
C8 0.019(3) 0.025(4) 0.020(3) 0.003(2) -0.001(2) 0.002(2)
C9 0.024(3) 0.025(4) 0.018(3) 0.003(2) -0.004(2) 0.002(3)
C10 0.019(3) 0.028(4) 0.021(3) -0.008(3) -0.004(2) 0.007(3)
C11 0.013(3) 0.041(4) 0.020(3) 0.001(3) -0.001(2) 0.007(3)
C12 0.027(3) 0.052(5) 0.021(3) -0.010(3) 0.002(3) 0.010(3)
C13 0.022(3) 0.053(5) 0.021(3) -0.010(3) 0.002(2) 0.004(3)
C14 0.029(3) 0.037(4) 0.015(3) -0.006(3) -0.002(2) 0.001(3)
C15 0.022(3) 0.036(4) 0.019(3) -0.005(3) -0.002(2) 0.003(3)
C16 0.031(4) 0.052(5) 0.013(3) -0.011(3) -0.004(2) 0.001(3)
C17 0.032(3) 0.042(4) 0.013(3) -0.006(3) -0.004(2) 0.002(3)
C18 0.024(3) 0.034(4) 0.014(3) -0.006(3) -0.007(2) 0.002(3)
C19 0.023(3) 0.023(3) 0.018(3) 0.000(2) -0.009(2) 0.001(3)
C20 0.017(3) 0.030(4) 0.023(3) -0.004(3) -0.007(2) 0.001(3)
C21 0.017(3) 0.026(4) 0.021(3) -0.004(3) -0.004(2) -0.004(2)
C22 0.013(3) 0.025(3) 0.025(3) 0.007(3) -0.003(2) -0.003(2)
C23 0.020(3) 0.022(3) 0.025(3) 0.003(3) -0.007(2) 0.002(2)
C24 0.024(3) 0.060(6) 0.024(3) 0.012(3) 0.004(3) 0.001(3)
C25 0.013(3) 0.069(6) 0.027(4) 0.016(3) -0.003(2) 0.003(3)
C26 0.021(3) 0.042(4) 0.019(3) 0.009(3) 0.003(2) 0.001(3)
C27 0.020(3) 0.034(4) 0.016(3) 0.005(3) -0.002(2) -0.001(3)
C28 0.027(3) 0.040(4) 0.016(3) 0.014(3) 0.001(2) 0.000(3)
C29 0.026(3) 0.031(4) 0.014(3) 0.003(2) 0.002(2) -0.002(3)
C30 0.022(3) 0.024(3) 0.017(3) -0.002(2) 0.001(2) -0.002(2)
C31 0.015(3) 0.031(4) 0.014(3) 0.003(2) -0.002(2) 0.001(2)
C32 0.017(3) 0.023(3) 0.014(3) -0.001(2) -0.003(2) 0.001(2)
C33 0.019(3) 0.033(4) 0.023(3) 0.001(3) -0.001(2) 0.001(3)
C34 0.021(3) 0.029(4) 0.022(3) -0.002(3) 0.002(2) 0.003(3)
C35 0.024(3) 0.021(3) 0.023(3) 0.002(3) -0.003(2) 0.000(3)
C36 0.020(3) 0.026(4) 0.019(3) 0.000(2) 0.001(2) 0.000(3)
C37 0.021(3) 0.026(4) 0.018(3) -0.001(2) -0.001(2) 0.003(3)
C38 0.012(3) 0.037(4) 0.022(3) 0.000(3) -0.003(2) 0.006(3)
C39 0.047(5) 0.058(6) 0.046(5) 0.022(4) -0.015(4) 0.000(4)
C40 0.020(3) 0.040(4) 0.021(3) -0.007(3) -0.003(2) 0.011(3)
C41 0.023(3) 0.056(5) 0.031(4) -0.010(3) 0.004(3) 0.001(3)
C42 0.051(5) 0.072(7) 0.025(4) -0.004(4) -0.002(3) 0.011(5)
C43 0.084(7) 0.069(8) 0.042(5) -0.013(5) -0.017(4) 0.016(6)
C44 0.030(4) 0.062(6) 0.020(3) -0.009(3) 0.004(3) 0.010(4)
C45 0.057(5) 0.071(7) 0.029(4) -0.028(4) 0.006(3) 0.003(5)
C46 0.028(4) 0.081(7) 0.013(3) -0.001(3) -0.003(3) 0.011(4)
C47 0.045(5) 0.075(7) 0.039(4) 0.028(4) 0.008(3) 0.001(5)
C48 0.024(3) 0.057(5) 0.022(3) 0.000(3) -0.009(3) 0.009(3)
C49 0.040(4) 0.068(7) 0.039(4) -0.021(4) -0.010(3) 0.003(4)
C50 0.021(3) 0.034(4) 0.021(3) 0.001(3) -0.003(2) 0.008(3)
C51 0.041(4) 0.044(5) 0.023(3) 0.003(3) -0.001(3) 0.009(3)
C52 0.022(3) 0.029(4) 0.021(3) 0.000(3) -0.006(2) 0.007(3)
C53 0.021(3) 0.029(4) 0.041(4) -0.005(3) -0.002(3) 0.002(3)
C54 0.017(3) 0.107(8) 0.026(4) 0.028(4) -0.004(3) -0.005(4)
C55 0.041(5) 0.150(12) 0.038(5) -0.003(6) -0.001(4) 0.041(6)
C56 0.020(4) 0.145(11) 0.023(4) 0.027(5) 0.008(3) 0.015(5)
C57 0.069(6) 0.174(14) 0.021(4) -0.022(6) 0.001(4) 0.057(8)
C58 0.023(3) 0.089(7) 0.026(4) 0.032(4) -0.001(3) -0.004(4)
C59 0.047(5) 0.120(10) 0.056(6) 0.053(6) -0.003(4) -0.035(6)
C60 0.024(3) 0.049(5) 0.016(3) 0.014(3) -0.003(2) -0.003(3)
C61 0.043(4) 0.056(6) 0.030(4) 0.018(4) -0.009(3) -0.002(4)
C62 0.043(4) 0.031(4) 0.031(4) -0.010(3) -0.003(3) -0.002(3)
C63 0.034(4) 0.028(4) 0.038(4) -0.008(3) -0.012(3) -0.002(3)

loop_
_atom_type_symbol
_atom_type_description
_atom_type_scat_dispersion_real
_atom_type_scat_dispersion_imag
_atom_type_scat_source
C C 0.0033 0.0016 'International Tables Vol C Tables 4.2.6.8 and 6.1.1.4'
H H 0.0000 0.0000 'International Tables Vol C Tables 4.2.6.8 and 6.1.1.4'
F F 0.0171 0.0103 'International Tables Vol C Tables 4.2.6.8 and 6.1.1.4'
N N 0.0061 0.0033 'International Tables Vol C Tables 4.2.6.8 and 6.1.1.4'
O O 0.0106 0.0060 'International Tables Vol C Tables 4.2.6.8 and 6.1.1.4'
Sb Sb -0.5866 1.5461 'International Tables Vol C Tables 4.2.6.8 and 6.1.1.4'

loop_
_geom_angle_atom_site_label_1
_geom_angle_atom_site_label_2
_geom_angle_atom_site_label_3
_geom_angle
_geom_angle_site_symmetry_1
_geom_angle_site_symmetry_3
_geom_angle_publ_flag
F1 Sb1 F5 88.5(2) . . ?
F2 Sb1 F1 89.3(3) . . ?
F2 Sb1 F4 176.7(3) . . ?
F2 Sb1 F5 88.3(3) . . ?
F2 Sb1 F6 91.0(3) . . ?
F3 Sb1 F1 178.5(3) . . ?
F3 Sb1 F2 91.8(3) . . ?
F3 Sb1 F4 90.0(3) . . ?
F3 Sb1 F5 90.5(3) . . ?
F3 Sb1 F6 92.2(3) . . ?
F4 Sb1 F1 88.9(3) . . ?
F4 Sb1 F5 88.9(3) . . ?
F6 Sb1 F1 88.9(2) . . ?
F6 Sb1 F4 91.7(3) . . ?
F6 Sb1 F5 177.3(3) . . ?
F1A Sb1 F3A 174.9(16) . . ?
F1A Sb1 F4A 89.7(14) . . ?
F1A Sb1 F6A 86.6(13) . . ?
F2A Sb1 F1A 91.1(14) . . ?
F2A Sb1 F3A 90.5(14) . . ?
F2A Sb1 F4A 175.1(16) . . ?
F2A Sb1 F5A 93.6(15) . . ?
F2A Sb1 F6A 88.7(14) . . ?
F3A Sb1 F4A 88.3(14) . . ?
F3A Sb1 F6A 88.6(14) . . ?
F4A Sb1 F6A 86.5(14) . . ?
F5A Sb1 F1A 92.7(14) . . ?
F5A Sb1 F3A 92.0(14) . . ?
F5A Sb1 F4A 91.2(15) . . ?
F5A Sb1 F6A 177.6(17) . . ?
F7 Sb2 F8 91.5(8) . . ?
F7 Sb2 F11 90.7(7) . . ?
F7 Sb2 F12 89.2(7) . . ?
F8 Sb2 F11 88.4(7) . . ?
F8 Sb2 F12 95.2(8) . . ?
F9 Sb2 F7 176.8(9) . . ?
F9 Sb2 F8 91.4(7) . . ?
F9 Sb2 F10 87.6(6) . . ?
F9 Sb2 F11 88.0(7) . . ?
F9 Sb2 F12 92.0(7) . . ?
F10 Sb2 F7 89.6(8) . . ?
F10 Sb2 F8 178.9(8) . . ?
F10 Sb2 F11 91.2(7) . . ?
F10 Sb2 F12 85.2(7) . . ?
F12 Sb2 F11 176.4(9) . . ?
F7A Sb2A F11A 88.6(7) . . ?
F8A Sb2A F7A 90.0(7) . . ?
F8A Sb2A F11A 87.4(7) . . ?
F9A Sb2A F7A 175.6(8) . . ?
F9A Sb2A F8A 92.5(6) . . ?
F9A Sb2A F10A 90.6(6) . . ?
F9A Sb2A F11A 88.0(7) . . ?
F9A Sb2A F12A 94.3(7) . . ?
F10A Sb2A F7A 86.8(7) . . ?
F10A Sb2A F8A 176.9(7) . . ?
F10A Sb2A F11A 92.3(7) . . ?
F12A Sb2A F7A 89.1(7) . . ?
F12A Sb2A F8A 92.6(7) . . ?
F12A Sb2A F10A 87.6(7) . . ?
F12A Sb2A F11A 177.7(8) . . ?
F13 Sb3 F14 89.6(3) . . ?
F13 Sb3 F15 175.2(4) . . ?
F14 Sb3 F15 87.6(3) . . ?
F16 Sb3 F13 91.8(3) . . ?
F16 Sb3 F14 175.2(4) . . ?
F16 Sb3 F15 90.7(4) . . ?
F16 Sb3 F18 86.5(4) . . ?
F17 Sb3 F13 96.0(4) . . ?
F17 Sb3 F14 91.5(4) . . ?
F17 Sb3 F15 88.0(4) . . ?
F17 Sb3 F16 92.9(4) . . ?
F17 Sb3 F18 178.9(5) . . ?
F18 Sb3 F13 85.0(4) . . ?
F18 Sb3 F14 89.0(3) . . ?
F18 Sb3 F15 91.1(4) . . ?
F13A Sb3A F15A 175.2(18) . . ?
F13A Sb3A F16A 90.5(15) . . ?
F14A Sb3A F13A 91.7(15) . . ?
F14A Sb3A F15A 87.9(15) . . ?
F14A Sb3A F16A 173.7(18) . . ?
F16A Sb3A F15A 89.4(15) . . ?
F17A Sb3A F13A 96.9(17) . . ?
F17A Sb3A F14A 93.0(16) . . ?
F17A Sb3A F15A 87.9(16) . . ?
F17A Sb3A F16A 92.6(16) . . ?
F17A Sb3A F18A 176.5(19) . . ?
F18A Sb3A F13A 85.4(15) . . ?
F18A Sb3A F14A 89.5(15) . . ?
F18A Sb3A F15A 89.8(16) . . ?
F18A Sb3A F16A 84.8(15) . . ?
C64 O1 C70 117.9(13) . . ?
O1 C64 C65 123.2(11) . . ?
O1 C64 C69 116.0(11) . . ?
C69 C64 C65 120.7(10) . . ?
C64 C65 H65 121.2 . . ?
C64 C65 C66 117.6(11) . . ?
C66 C65 H65 121.2 . . ?
C65 C66 H66 119.3 . . ?
C67 C66 C65 121.4(11) . . ?
C67 C66 H66 119.3 . . ?
C66 C67 H67 120.0 . . ?
C66 C67 C68 120.0(12) . . ?
C68 C67 H67 120.0 . . ?
C67 C68 H68 119.7 . . ?
C69 C68 C67 120.7(12) . . ?
C69 C68 H68 119.7 . . ?
C64 C69 H69 120.2 . . ?
C68 C69 C64 119.6(11) . . ?
C68 C69 H69 120.2 . . ?
O1 C70 H70A 109.5 . . ?
O1 C70 H70B 109.5 . . ?
O1 C70 H70C 109.5 . . ?
H70A C70 H70B 109.5 . . ?
H70A C70 H70C 109.5 . . ?
H70B C70 H70C 109.5 . . ?
C70A O1A C64A 117.8(18) . . ?
O1A C64A C65A 114.2(18) . . ?
O1A C64A C69A 123.9(19) . . ?
C69A C64A C65A 121.8(17) . . ?
C64A C65A H65A 120.4 . . ?
C66A C65A C64A 119.3(19) . . ?
C66A C65A H65A 120.4 . . ?
C65A C66A H66A 120.5 . . ?
C65A C66A C67A 119(2) . . ?
C67A C66A H66A 120.5 . . ?
C66A C67A H67A 119.5 . . ?
C68A C67A C66A 121(2) . . ?
C68A C67A H67A 119.5 . . ?
C67A C68A H68A 119.4 . . ?
C67A C68A C69A 121(2) . . ?
C69A C68A H68A 119.4 . . ?
C64A C69A C68A 117.3(19) . . ?
C64A C69A H69A 121.4 . . ?
C68A C69A H69A 121.4 . . ?
O1A C70A H70D 109.5 . . ?
O1A C70A H70E 109.5 . . ?
O1A C70A H70F 109.5 . . ?
H70D C70A H70E 109.5 . . ?
H70D C70A H70F 109.5 . . ?
H70E C70A H70F 109.5 . . ?
H77A C77 H77B 109.5 . . ?
H77A C77 H77C 109.5 . . ?
H77B C77 H77C 109.5 . . ?
C78 C77 H77A 109.5 . . ?
C78 C77 H77B 109.5 . . ?
C78 C77 H77C 109.5 . . ?
O4 C78 C77 122(2) . . ?
O4 C78 C79 120(2) . . ?
C77 C78 C79 117.7(18) . . ?
C78 C79 H79A 109.5 . . ?
C78 C79 H79B 109.5 . . ?
C78 C79 H79C 109.5 . . ?
H79A C79 H79B 109.5 . . ?
H79A C79 H79C 109.5 . . ?
H79B C79 H79C 109.5 . . ?
H71A C71 H71B 109.5 . . ?
H71A C71 H71C 109.5 . . ?
H71B C71 H71C 109.5 . . ?
C72 C71 H71A 109.5 . . ?
C72 C71 H71B 109.5 . . ?
C72 C71 H71C 109.5 . . ?
O2 C72 C71 120.8(11) . . ?
O2 C72 C73 121.9(14) . . ?
C71 C72 C73 117.4(13) . . ?
C72 C73 H73A 109.5 . . ?
C72 C73 H73B 109.5 . . ?
C72 C73 H73C 109.5 . . ?
H73A C73 H73B 109.5 . . ?
H73A C73 H73C 109.5 . . ?
H73B C73 H73C 109.5 . . ?
H74A C74 H74B 109.5 . . ?
H74A C74 H74C 109.5 . . ?
H74B C74 H74C 109.5 . . ?
C75 C74 H74A 109.5 . . ?
C75 C74 H74B 109.5 . . ?
C75 C74 H74C 109.5 . . ?
O3 C75 C74 129.5(18) . . ?
O3 C75 C76 108.1(14) . . ?
C74 C75 C76 122.3(16) . . ?
C75 C76 H76A 109.5 . . ?
C75 C76 H76B 109.5 . . ?
C75 C76 H76C 109.5 . . ?
H76A C76 H76B 109.5 . . ?
H76A C76 H76C 109.5 . . ?
H76B C76 H76C 109.5 . . ?
C1 N1 C10 123.4(5) . . ?
C7 N1 C1 128.4(5) . . ?
C7 N1 C10 107.9(4) . . ?
C2 N2 C14 122.8(5) . . ?
C11 N2 C2 125.6(5) . . ?
C11 N2 C14 111.1(5) . . ?
C3 N3 C18 123.6(5) . . ?
C15 N3 C3 124.0(5) . . ?
C15 N3 C18 112.4(5) . . ?
C4 N4 C19 123.2(5) . . ?
C22 N4 C4 123.4(5) . . ?
C22 N4 C19 113.3(5) . . ?
C5 N5 C23 123.5(5) . . ?
C26 N5 C5 124.5(5) . . ?
C26 N5 C23 111.8(5) . . ?
C6 N6 C27 123.2(5) . . ?
C30 N6 C6 129.0(5) . . ?
C30 N6 C27 107.5(4) . . ?
C35 N7 C62 122.3(5) . . ?
C35 N7 C63 122.2(5) . . ?
C63 N7 C62 115.4(5) . . ?
N1 C1 C6 127.5(5) . . ?
C2 C1 N1 114.3(5) . . ?
C2 C1 C6 118.1(5) . . ?
N2 C2 C1 121.3(5) . . ?
N2 C2 C3 117.2(5) . . ?
C3 C2 C1 121.4(5) . . ?
N3 C3 C2 120.5(5) . . ?
C4 C3 N3 119.0(5) . . ?
C4 C3 C2 120.4(5) . . ?
C3 C4 N4 118.9(5) . . ?
C3 C4 C5 120.0(5) . . ?
C5 C4 N4 121.1(5) . . ?
N5 C5 C6 120.9(5) . . ?
C4 C5 N5 116.5(5) . . ?
C4 C5 C6 122.5(5) . . ?
N6 C6 C1 127.0(5) . . ?
N6 C6 C5 115.3(5) . . ?
C5 C6 C1 117.4(5) . . ?
N1 C7 C8 108.6(5) . . ?
N1 C7 C31 122.2(5) . . ?
C8 C7 C31 128.9(5) . . ?
C7 C8 C9 108.7(5) . . ?
C7 C8 C38 125.4(5) . . ?
C9 C8 C38 125.3(5) . . ?
C8 C9 C10 107.3(5) . . ?
C8 C9 C40 121.2(5) . . ?
C10 C9 C40 131.6(5) . . ?
N1 C10 C11 118.2(5) . . ?
C9 C10 N1 107.3(5) . . ?
C9 C10 C11 134.2(5) . . ?
N2 C11 C10 115.4(5) . . ?
N2 C11 C12 106.8(5) . . ?
C12 C11 C10 137.8(5) . . ?
C11 C12 C42 128.6(6) . . ?
C13 C12 C11 108.6(5) . . ?
C13 C12 C42 122.8(5) . . ?
C12 C13 C14 108.2(5) . . ?
C12 C13 C44 124.1(6) . . ?
C14 C13 C44 127.4(6) . . ?
C13 C14 N2 105.1(5) . . ?
C15 C14 N2 118.3(5) . . ?
C15 C14 C13 136.5(6) . . ?
N3 C15 C14 116.5(5) . . ?
N3 C15 C16 105.4(5) . . ?
C14 C15 C16 138.0(6) . . ?
C15 C16 C46 124.9(6) . . ?
C17 C16 C15 108.5(5) . . ?
C17 C16 C46 126.1(6) . . ?
C16 C17 C18 109.5(5) . . ?
C16 C17 C48 123.8(5) . . ?
C18 C17 C48 126.6(6) . . ?
N3 C18 C17 104.0(5) . . ?
C19 C18 N3 116.7(5) . . ?
C19 C18 C17 139.3(6) . . ?
N4 C19 C20 103.9(5) . . ?
C18 C19 N4 118.3(5) . . ?
C18 C19 C20 137.8(5) . . ?
C19 C20 C50 126.7(5) . . ?
C21 C20 C19 109.6(5) . . ?
C21 C20 C50 123.1(5) . . ?
C20 C21 C22 108.1(5) . . ?
C20 C21 C52 124.6(5) . . ?
C22 C21 C52 127.2(5) . . ?
N4 C22 C21 104.8(5) . . ?
N4 C22 C23 117.6(5) . . ?
C23 C22 C21 137.5(5) . . ?
C22 C23 N5 117.4(5) . . ?
C22 C23 C24 137.5(6) . . ?
C24 C23 N5 104.9(5) . . ?
C23 C24 C54 128.0(6) . . ?
C25 C24 C23 108.9(5) . . ?
C25 C24 C54 123.0(5) . . ?
C24 C25 C26 107.5(5) . . ?
C24 C25 C56 124.5(6) . . ?
C26 C25 C56 127.8(6) . . ?
N5 C26 C25 106.7(5) . . ?
N5 C26 C27 116.9(5) . . ?
C27 C26 C25 136.3(5) . . ?
N6 C27 C26 116.8(5) . . ?
C28 C27 N6 107.5(5) . . ?
C28 C27 C26 135.4(5) . . ?
C27 C28 C58 128.2(6) . . ?
C29 C28 C27 106.6(5) . . ?
C29 C28 C58 125.1(5) . . ?
C28 C29 C60 125.2(5) . . ?
C30 C29 C28 109.4(5) . . ?
C30 C29 C60 125.1(5) . . ?
N6 C30 C29 108.4(5) . . ?
N6 C30 C31 121.7(5) . . ?
C29 C30 C31 129.8(5) . . ?
C7 C31 C30 119.4(5) . . ?
C32 C31 C7 121.7(5) . . ?
C32 C31 C30 118.7(5) . . ?
C31 C32 C33 122.6(5) . . ?
C31 C32 C37 122.4(5) . . ?
C33 C32 C37 114.9(5) . . ?
C32 C33 H33 118.7 . . ?
C34 C33 C32 122.5(5) . . ?
C34 C33 H33 118.7 . . ?
C33 C34 H34 119.7 . . ?
C33 C34 C35 120.6(6) . . ?
C35 C34 H34 119.7 . . ?
N7 C35 C34 121.6(5) . . ?
N7 C35 C36 120.7(5) . . ?
C34 C35 C36 117.6(5) . . ?
C35 C36 H36 119.8 . . ?
C37 C36 C35 120.5(5) . . ?
C37 C36 H36 119.8 . . ?
C32 C37 H37 118.9 . . ?
C36 C37 C32 122.2(5) . . ?
C36 C37 H37 118.9 . . ?
C8 C38 H38A 109.3 . . ?
C8 C38 H38B 109.3 . . ?
C8 C38 C39 111.7(5) . . ?
H38A C38 H38B 107.9 . . ?
C39 C38 H38A 109.3 . . ?
C39 C38 H38B 109.3 . . ?
C38 C39 H39A 109.5 . . ?
C38 C39 H39B 109.5 . . ?
C38 C39 H39C 109.5 . . ?
H39A C39 H39B 109.5 . . ?
H39A C39 H39C 109.5 . . ?
H39B C39 H39C 109.5 . . ?
C9 C40 H40A 109.3 . . ?
C9 C40 H40B 109.3 . . ?
C9 C40 C41 111.6(6) . . ?
H40A C40 H40B 108.0 . . ?
C41 C40 H40A 109.3 . . ?
C41 C40 H40B 109.3 . . ?
C40 C41 H41A 109.5 . . ?
C40 C41 H41B 109.5 . . ?
C40 C41 H41C 109.5 . . ?
H41A C41 H41B 109.5 . . ?
H41A C41 H41C 109.5 . . ?
H41B C41 H41C 109.5 . . ?
C12 C42 H42A 109.3 . . ?
C12 C42 H42B 109.3 . . ?
H42A C42 H42B 108.0 . . ?
C43 C42 C12 111.5(8) . . ?
C43 C42 H42A 109.3 . . ?
C43 C42 H42B 109.3 . . ?
C42 C43 H43A 109.5 . . ?
C42 C43 H43B 109.5 . . ?
C42 C43 H43C 109.5 . . ?
H43A C43 H43B 109.5 . . ?
H43A C43 H43C 109.5 . . ?
H43B C43 H43C 109.5 . . ?
C13 C44 H44A 109.4 . . ?
C13 C44 H44B 109.4 . . ?
C13 C44 C45 111.1(6) . . ?
H44A C44 H44B 108.0 . . ?
C45 C44 H44A 109.4 . . ?
C45 C44 H44B 109.4 . . ?
C44 C45 H45A 109.5 . . ?
C44 C45 H45B 109.5 . . ?
C44 C45 H45C 109.5 . . ?
H45A C45 H45B 109.5 . . ?
H45A C45 H45C 109.5 . . ?
H45B C45 H45C 109.5 . . ?
C16 C46 H46A 109.6 . . ?
C16 C46 H46B 109.6 . . ?
C16 C46 C47 110.3(6) . . ?
H46A C46 H46B 108.1 . . ?
C47 C46 H46A 109.6 . . ?
C47 C46 H46B 109.6 . . ?
C46 C47 H47A 109.5 . . ?
C46 C47 H47B 109.5 . . ?
C46 C47 H47C 109.5 . . ?
H47A C47 H47B 109.5 . . ?
H47A C47 H47C 109.5 . . ?
H47B C47 H47C 109.5 . . ?
C17 C48 H48A 109.3 . . ?
C17 C48 H48B 109.3 . . ?
C17 C48 C49 111.4(7) . . ?
H48A C48 H48B 108.0 . . ?
C49 C48 H48A 109.3 . . ?
C49 C48 H48B 109.3 . . ?
C48 C49 H49A 109.5 . . ?
C48 C49 H49B 109.5 . . ?
C48 C49 H49C 109.5 . . ?
H49A C49 H49B 109.5 . . ?
H49A C49 H49C 109.5 . . ?
H49B C49 H49C 109.5 . . ?
C20 C50 H50A 109.7 . . ?
C20 C50 H50B 109.7 . . ?
C20 C50 C51 109.9(5) . . ?
H50A C50 H50B 108.2 . . ?
C51 C50 H50A 109.7 . . ?
C51 C50 H50B 109.7 . . ?
C50 C51 H51A 109.5 . . ?
C50 C51 H51B 109.5 . . ?
C50 C51 H51C 109.5 . . ?
H51A C51 H51B 109.5 . . ?
H51A C51 H51C 109.5 . . ?
H51B C51 H51C 109.5 . . ?
C21 C52 H52A 108.7 . . ?
C21 C52 H52B 108.7 . . ?
C21 C52 C53 114.1(5) . . ?
H52A C52 H52B 107.6 . . ?
C53 C52 H52A 108.7 . . ?
C53 C52 H52B 108.7 . . ?
C52 C53 H53A 109.5 . . ?
C52 C53 H53B 109.5 . . ?
C52 C53 H53C 109.5 . . ?
H53A C53 H53B 109.5 . . ?
H53A C53 H53C 109.5 . . ?
H53B C53 H53C 109.5 . . ?
C24 C54 H54A 108.4 . . ?
C24 C54 H54B 108.4 . . ?
C24 C54 C55 115.3(8) . . ?
H54A C54 H54B 107.5 . . ?
C55 C54 H54A 108.4 . . ?
C55 C54 H54B 108.4 . . ?
C54 C55 H55A 109.5 . . ?
C54 C55 H55B 109.5 . . ?
C54 C55 H55C 109.5 . . ?
H55A C55 H55B 109.5 . . ?
H55A C55 H55C 109.5 . . ?
H55B C55 H55C 109.5 . . ?
C25 C56 H56A 109.6 . . ?
C25 C56 H56B 109.6 . . ?
C25 C56 C57 110.5(8) . . ?
H56A C56 H56B 108.1 . . ?
C57 C56 H56A 109.6 . . ?
C57 C56 H56B 109.6 . . ?
C56 C57 H57A 109.5 . . ?
C56 C57 H57B 109.5 . . ?
C56 C57 H57C 109.5 . . ?
H57A C57 H57B 109.5 . . ?
H57A C57 H57C 109.5 . . ?
H57B C57 H57C 109.5 . . ?
C28 C58 H58A 109.1 . . ?
C28 C58 H58B 109.1 . . ?
C28 C58 C59 112.5(7) . . ?
H58A C58 H58B 107.8 . . ?
C59 C58 H58A 109.1 . . ?
C59 C58 H58B 109.1 . . ?
C58 C59 H59A 109.5 . . ?
C58 C59 H59B 109.5 . . ?
C58 C59 H59C 109.5 . . ?
H59A C59 H59B 109.5 . . ?
H59A C59 H59C 109.5 . . ?
H59B C59 H59C 109.5 . . ?
C29 C60 H60A 109.3 . . ?
C29 C60 H60B 109.3 . . ?
C29 C60 C61 111.7(6) . . ?
H60A C60 H60B 107.9 . . ?
C61 C60 H60A 109.3 . . ?
C61 C60 H60B 109.3 . . ?
C60 C61 H61A 109.5 . . ?
C60 C61 H61B 109.5 . . ?
C60 C61 H61C 109.5 . . ?
H61A C61 H61B 109.5 . . ?
H61A C61 H61C 109.5 . . ?
H61B C61 H61C 109.5 . . ?
N7 C62 H62A 109.5 . . ?
N7 C62 H62B 109.5 . . ?
N7 C62 H62C 109.5 . . ?
H62A C62 H62B 109.5 . . ?
H62A C62 H62C 109.5 . . ?
H62B C62 H62C 109.5 . . ?
N7 C63 H63A 109.5 . . ?
N7 C63 H63B 109.5 . . ?
N7 C63 H63C 109.5 . . ?
H63A C63 H63B 109.5 . . ?
H63A C63 H63C 109.5 . . ?
H63B C63 H63C 109.5 . . ?

loop_
_geom_bond_atom_site_label_1
_geom_bond_atom_site_label_2
_geom_bond_distance
_geom_bond_site_symmetry_2
_geom_bond_publ_flag
Sb1 F1 1.872(5) . ?
Sb1 F2 1.842(6) . ?
Sb1 F3 1.842(5) . ?
Sb1 F4 1.867(6) . ?
Sb1 F5 1.885(5) . ?
Sb1 F6 1.851(5) . ?
Sb1 F1A 1.853(16) . ?
Sb1 F2A 1.828(17) . ?
Sb1 F3A 1.860(16) . ?
Sb1 F4A 1.872(17) . ?
Sb1 F5A 1.830(16) . ?
Sb1 F6A 1.901(16) . ?
Sb2 F7 1.836(10) . ?
Sb2 F8 1.840(11) . ?
Sb2 F9 1.823(10) . ?
Sb2 F10 1.833(11) . ?
Sb2 F11 1.872(10) . ?
Sb2 F12 1.840(10) . ?
Sb2A F7A 1.864(10) . ?
Sb2A F8A 1.833(10) . ?
Sb2A F9A 1.807(9) . ?
Sb2A F10A 1.818(10) . ?
Sb2A F11A 1.873(10) . ?
Sb2A F12A 1.811(9) . ?
Sb3 F13 1.847(6) . ?
Sb3 F14 1.855(5) . ?
Sb3 F15 1.861(7) . ?
Sb3 F16 1.834(5) . ?
Sb3 F17 1.802(7) . ?
Sb3 F18 1.835(6) . ?
Sb3A F13A 1.841(14) . ?
Sb3A F14A 1.838(14) . ?
Sb3A F15A 1.855(14) . ?
Sb3A F16A 1.844(14) . ?
Sb3A F17A 1.827(14) . ?
Sb3A F18A 1.836(14) . ?
O1 C64 1.389(11) . ?
O1 C70 1.424(15) . ?
C64 C65 1.399(13) . ?
C64 C69 1.393(13) . ?
C65 H65 0.9500 . ?
C65 C66 1.400(13) . ?
C66 H66 0.9500 . ?
C66 C67 1.367(14) . ?
C67 H67 0.9500 . ?
C67 C68 1.377(13) . ?
C68 H68 0.9500 . ?
C68 C69 1.369(13) . ?
C69 H69 0.9500 . ?
C70 H70A 0.9800 . ?
C70 H70B 0.9800 . ?
C70 H70C 0.9800 . ?
O1A C64A 1.386(17) . ?
O1A C70A 1.34(4) . ?
C64A C65A 1.405(17) . ?
C64A C69A 1.397(18) . ?
C65A H65A 0.9500 . ?
C65A C66A 1.385(17) . ?
C66A H66A 0.9500 . ?
C66A C67A 1.392(18) . ?
C67A H67A 0.9500 . ?
C67A C68A 1.378(18) . ?
C68A H68A 0.9500 . ?
C68A C69A 1.399(18) . ?
C69A H69A 0.9500 . ?
C70A H70D 0.9800 . ?
C70A H70E 0.9800 . ?
C70A H70F 0.9800 . ?
O4 C78 1.217(16) . ?
C77 H77A 0.9800 . ?
C77 H77B 0.9800 . ?
C77 H77C 0.9800 . ?
C77 C78 1.465(17) . ?
C78 C79 1.491(18) . ?
C79 H79A 0.9800 . ?
C79 H79B 0.9800 . ?
C79 H79C 0.9800 . ?
O2 C72 1.206(14) . ?
C71 H71A 0.9800 . ?
C71 H71B 0.9800 . ?
C71 H71C 0.9800 . ?
C71 C72 1.432(17) . ?
C72 C73 1.492(14) . ?
C73 H73A 0.9800 . ?
C73 H73B 0.9800 . ?
C73 H73C 0.9800 . ?
O3 C75 1.276(17) . ?
C74 H74A 0.9800 . ?
C74 H74B 0.9800 . ?
C74 H74C 0.9800 . ?
C74 C75 1.41(2) . ?
C75 C76 1.66(2) . ?
C76 H76A 0.9800 . ?
C76 H76B 0.9800 . ?
C76 H76C 0.9800 . ?
N1 C1 1.408(7) . ?
N1 C7 1.378(7) . ?
N1 C10 1.419(7) . ?
N2 C2 1.376(7) . ?
N2 C11 1.353(7) . ?
N2 C14 1.429(7) . ?
N3 C3 1.379(7) . ?
N3 C15 1.373(7) . ?
N3 C18 1.413(8) . ?
N4 C4 1.378(7) . ?
N4 C19 1.402(7) . ?
N4 C22 1.359(7) . ?
N5 C5 1.377(7) . ?
N5 C23 1.421(7) . ?
N5 C26 1.361(7) . ?
N6 C6 1.398(7) . ?
N6 C27 1.429(7) . ?
N6 C30 1.377(7) . ?
N7 C35 1.332(8) . ?
N7 C62 1.477(8) . ?
N7 C63 1.465(8) . ?
C1 C2 1.402(8) . ?
C1 C6 1.432(7) . ?
C2 C3 1.381(8) . ?
C3 C4 1.355(7) . ?
C4 C5 1.364(8) . ?
C5 C6 1.401(8) . ?
C7 C8 1.385(8) . ?
C7 C31 1.447(8) . ?
C8 C9 1.400(8) . ?
C8 C38 1.504(8) . ?
C9 C10 1.406(8) . ?
C9 C40 1.507(8) . ?
C10 C11 1.448(8) . ?
C11 C12 1.425(8) . ?
C12 C13 1.394(9) . ?
C12 C42 1.519(10) . ?
C13 C14 1.422(9) . ?
C13 C44 1.502(8) . ?
C14 C15 1.416(9) . ?
C15 C16 1.441(9) . ?
C16 C17 1.377(9) . ?
C16 C46 1.509(9) . ?
C17 C18 1.438(8) . ?
C17 C48 1.515(8) . ?
C18 C19 1.390(8) . ?
C19 C20 1.429(8) . ?
C20 C21 1.375(8) . ?
C20 C50 1.516(8) . ?
C21 C22 1.451(8) . ?
C21 C52 1.510(8) . ?
C22 C23 1.407(8) . ?
C23 C24 1.421(8) . ?
C24 C25 1.410(9) . ?
C24 C54 1.507(9) . ?
C25 C26 1.437(8) . ?
C25 C56 1.484(9) . ?
C26 C27 1.434(8) . ?
C27 C28 1.405(8) . ?
C28 C29 1.403(8) . ?
C28 C58 1.497(8) . ?
C29 C30 1.383(8) . ?
C29 C60 1.519(8) . ?
C30 C31 1.453(8) . ?
C31 C32 1.397(8) . ?
C32 C33 1.438(8) . ?
C32 C37 1.448(8) . ?
C33 H33 0.9500 . ?
C33 C34 1.345(9) . ?
C34 H34 0.9500 . ?
C34 C35 1.431(8) . ?
C35 C36 1.431(8) . ?
C36 H36 0.9500 . ?
C36 C37 1.350(8) . ?
C37 H37 0.9500 . ?
C38 H38A 0.9900 . ?
C38 H38B 0.9900 . ?
C38 C39 1.507(10) . ?
C39 H39A 0.9800 . ?
C39 H39B 0.9800 . ?
C39 H39C 0.9800 . ?
C40 H40A 0.9900 . ?
C40 H40B 0.9900 . ?
C40 C41 1.537(9) . ?
C41 H41A 0.9800 . ?
C41 H41B 0.9800 . ?
C41 H41C 0.9800 . ?
C42 H42A 0.9900 . ?
C42 H42B 0.9900 . ?
C42 C43 1.473(13) . ?
C43 H43A 0.9800 . ?
C43 H43B 0.9800 . ?
C43 H43C 0.9800 . ?
C44 H44A 0.9900 . ?
C44 H44B 0.9900 . ?
C44 C45 1.529(11) . ?
C45 H45A 0.9800 . ?
C45 H45B 0.9800 . ?
C45 H45C 0.9800 . ?
C46 H46A 0.9900 . ?
C46 H46B 0.9900 . ?
C46 C47 1.538(12) . ?
C47 H47A 0.9800 . ?
C47 H47B 0.9800 . ?
C47 H47C 0.9800 . ?
C48 H48A 0.9900 . ?
C48 H48B 0.9900 . ?
C48 C49 1.528(11) . ?
C49 H49A 0.9800 . ?
C49 H49B 0.9800 . ?
C49 H49C 0.9800 . ?
C50 H50A 0.9900 . ?
C50 H50B 0.9900 . ?
C50 C51 1.534(10) . ?
C51 H51A 0.9800 . ?
C51 H51B 0.9800 . ?
C51 H51C 0.9800 . ?
C52 H52A 0.9900 . ?
C52 H52B 0.9900 . ?
C52 C53 1.533(9) . ?
C53 H53A 0.9800 . ?
C53 H53B 0.9800 . ?
C53 H53C 0.9800 . ?
C54 H54A 0.9900 . ?
C54 H54B 0.9900 . ?
C54 C55 1.509(14) . ?
C55 H55A 0.9800 . ?
C55 H55B 0.9800 . ?
C55 H55C 0.9800 . ?
C56 H56A 0.9400 . ?
C56 H56B 0.9400 . ?
C56 C57 1.533(15) . ?
C57 H57A 0.9800 . ?
C57 H57B 0.9800 . ?
C57 H57C 0.9800 . ?
C58 H58A 0.9400 . ?
C58 H58B 0.9400 . ?
C58 C59 1.508(13) . ?
C59 H59A 0.9800 . ?
C59 H59B 0.9800 . ?
C59 H59C 0.9800 . ?
C60 H60A 0.9900 . ?
C60 H60B 0.9900 . ?
C60 C61 1.527(11) . ?
C61 H61A 0.9800 . ?
C61 H61B 0.9800 . ?
C61 H61C 0.9800 . ?
C62 H62A 0.9800 . ?
C62 H62B 0.9800 . ?
C62 H62C 0.9800 . ?
C63 H63A 0.9800 . ?
C63 H63B 0.9800 . ?
C63 H63C 0.9800 . ?

loop_
_geom_torsion_atom_site_label_1
_geom_torsion_atom_site_label_2
_geom_torsion_atom_site_label_3
_geom_torsion_atom_site_label_4
_geom_torsion
_geom_torsion_site_symmetry_1
_geom_torsion_site_symmetry_2
_geom_torsion_site_symmetry_3
_geom_torsion_site_symmetry_4
_geom_torsion_publ_flag
O1 C64 C65 C66 179.3(11) . . . . ?
O1 C64 C69 C68 -178.5(11) . . . . ?
C64 C65 C66 C67 0(2) . . . . ?
C65 C64 C69 C68 2.4(18) . . . . ?
C65 C66 C67 C68 1(3) . . . . ?
C66 C67 C68 C69 0(3) . . . . ?
C67 C68 C69 C64 -1(2) . . . . ?
C69 C64 C65 C66 -1.6(17) . . . . ?
C70 O1 C64 C65 -3(2) . . . . ?
C70 O1 C64 C69 178(2) . . . . ?
O1A C64A C65A C66A 176.0(19) . . . . ?
O1A C64A C69A C68A -179(2) . . . . ?
C64A C65A C66A C67A 7(4) . . . . ?
C65A C64A C69A C68A 2(4) . . . . ?
C65A C66A C67A C68A -5(6) . . . . ?
C66A C67A C68A C69A 2(6) . . . . ?
C67A C68A C69A C64A -1(5) . . . . ?
C69A C64A C65A C66A -5(3) . . . . ?
C70A O1A C64A C65A -171(5) . . . . ?
C70A O1A C64A C69A 11(5) . . . . ?
N1 C1 C2 N2 -3.3(9) . . . . ?
N1 C1 C2 C3 -179.0(6) . . . . ?
N1 C1 C6 N6 1.6(11) . . . . ?
N1 C1 C6 C5 174.8(6) . . . . ?
N1 C7 C8 C9 -3.5(7) . . . . ?
N1 C7 C8 C38 167.4(6) . . . . ?
N1 C7 C31 C30 -57.1(8) . . . . ?
N1 C7 C31 C32 127.2(6) . . . . ?
N1 C10 C11 N2 4.0(9) . . . . ?
N1 C10 C11 C12 -172.4(8) . . . . ?
N2 C2 C3 N3 5.1(10) . . . . ?
N2 C2 C3 C4 -172.3(6) . . . . ?
N2 C11 C12 C13 5.4(9) . . . . ?
N2 C11 C12 C42 -173.0(8) . . . . ?
N2 C14 C15 N3 8.3(10) . . . . ?
N2 C14 C15 C16 -172.0(8) . . . . ?
N3 C3 C4 N4 2.8(9) . . . . ?
N3 C3 C4 C5 -177.8(6) . . . . ?
N3 C15 C16 C17 4.5(8) . . . . ?
N3 C15 C16 C46 -167.4(7) . . . . ?
N3 C18 C19 N4 1.8(9) . . . . ?
N3 C18 C19 C20 -177.6(7) . . . . ?
N4 C4 C5 N5 -5.9(9) . . . . ?
N4 C4 C5 C6 176.0(6) . . . . ?
N4 C19 C20 C21 2.0(7) . . . . ?
N4 C19 C20 C50 -169.9(6) . . . . ?
N4 C22 C23 N5 -4.5(9) . . . . ?
N4 C22 C23 C24 170.0(8) . . . . ?
N5 C5 C6 N6 -0.2(9) . . . . ?
N5 C5 C6 C1 -174.3(6) . . . . ?
N5 C23 C24 C25 -2.9(9) . . . . ?
N5 C23 C24 C54 174.8(8) . . . . ?
N5 C26 C27 N6 -11.7(10) . . . . ?
N5 C26 C27 C28 176.3(8) . . . . ?
N6 C27 C28 C29 -5.5(8) . . . . ?
N6 C27 C28 C58 171.3(8) . . . . ?
N6 C30 C31 C7 58.0(9) . . . . ?
N6 C30 C31 C32 -126.2(6) . . . . ?
N7 C35 C36 C37 -174.0(6) . . . . ?
C1 N1 C7 C8 -169.2(6) . . . . ?
C1 N1 C7 C31 15.3(10) . . . . ?
C1 N1 C10 C9 170.2(6) . . . . ?
C1 N1 C10 C11 -14.9(9) . . . . ?
C1 C2 C3 N3 -179.1(6) . . . . ?
C1 C2 C3 C4 3.5(10) . . . . ?
C2 N2 C11 C10 6.7(10) . . . . ?
C2 N2 C11 C12 -175.8(6) . . . . ?
C2 N2 C14 C13 173.0(6) . . . . ?
C2 N2 C14 C15 -4.1(10) . . . . ?
C2 C1 C6 N6 -173.9(6) . . . . ?
C2 C1 C6 C5 -0.6(9) . . . . ?
C2 C3 C4 N4 -179.8(6) . . . . ?
C2 C3 C4 C5 -0.4(10) . . . . ?
C3 N3 C15 C14 -6.4(10) . . . . ?
C3 N3 C15 C16 173.9(6) . . . . ?
C3 N3 C18 C17 -176.1(6) . . . . ?
C3 N3 C18 C19 3.4(10) . . . . ?
C3 C4 C5 N5 174.8(6) . . . . ?
C3 C4 C5 C6 -3.3(10) . . . . ?
C4 N4 C19 C18 -4.7(9) . . . . ?
C4 N4 C19 C20 174.9(6) . . . . ?
C4 N4 C22 C21 -174.4(6) . . . . ?
C4 N4 C22 C23 3.1(9) . . . . ?
C4 C5 C6 N6 177.8(6) . . . . ?
C4 C5 C6 C1 3.8(10) . . . . ?
C5 N5 C23 C22 0.9(9) . . . . ?
C5 N5 C23 C24 -175.3(6) . . . . ?
C5 N5 C26 C25 177.7(6) . . . . ?
C5 N5 C26 C27 -0.7(10) . . . . ?
C6 N6 C27 C26 19.2(9) . . . . ?
C6 N6 C27 C28 -166.6(6) . . . . ?
C6 N6 C30 C29 166.7(6) . . . . ?
C6 N6 C30 C31 -16.2(10) . . . . ?
C6 C1 C2 N2 172.7(6) . . . . ?
C6 C1 C2 C3 -2.9(10) . . . . ?
C7 N1 C1 C2 -172.7(6) . . . . ?
C7 N1 C1 C6 11.7(10) . . . . ?
C7 N1 C10 C9 -4.2(7) . . . . ?
C7 N1 C10 C11 170.8(6) . . . . ?
C7 C8 C9 C10 0.9(8) . . . . ?
C7 C8 C9 C40 -179.2(6) . . . . ?
C7 C8 C38 C39 -84.9(8) . . . . ?
C7 C31 C32 C33 179.8(6) . . . . ?
C7 C31 C32 C37 -3.6(9) . . . . ?
C8 C7 C31 C30 128.4(7) . . . . ?
C8 C7 C31 C32 -47.2(10) . . . . ?
C8 C9 C10 N1 2.0(7) . . . . ?
C8 C9 C10 C11 -171.8(8) . . . . ?
C8 C9 C40 C41 79.5(8) . . . . ?
C9 C8 C38 C39 84.6(8) . . . . ?
C9 C10 C11 N2 177.2(7) . . . . ?
C9 C10 C11 C12 0.8(16) . . . . ?
C10 N1 C1 C2 14.2(9) . . . . ?
C10 N1 C1 C6 -161.4(6) . . . . ?
C10 N1 C7 C8 4.8(7) . . . . ?
C10 N1 C7 C31 -170.7(6) . . . . ?
C10 C9 C40 C41 -100.6(8) . . . . ?
C10 C11 C12 C13 -177.9(9) . . . . ?
C10 C11 C12 C42 3.6(16) . . . . ?
C11 N2 C2 C1 -7.3(10) . . . . ?
C11 N2 C2 C3 168.6(6) . . . . ?
C11 N2 C14 C13 0.6(8) . . . . ?
C11 N2 C14 C15 -176.5(6) . . . . ?
C11 C12 C13 C14 -5.2(9) . . . . ?
C11 C12 C13 C44 169.3(7) . . . . ?
C11 C12 C42 C43 -96.6(10) . . . . ?
C12 C13 C14 N2 2.9(8) . . . . ?
C12 C13 C14 C15 179.1(8) . . . . ?
C12 C13 C44 C45 -103.0(9) . . . . ?
C13 C12 C42 C43 85.2(10) . . . . ?
C13 C14 C15 N3 -167.6(8) . . . . ?
C13 C14 C15 C16 12.1(16) . . . . ?
C14 N2 C2 C1 -178.6(6) . . . . ?
C14 N2 C2 C3 -2.7(10) . . . . ?
C14 N2 C11 C10 178.9(6) . . . . ?
C14 N2 C11 C12 -3.7(8) . . . . ?
C14 C13 C44 C45 70.4(11) . . . . ?
C14 C15 C16 C17 -175.2(9) . . . . ?
C14 C15 C16 C46 13.0(15) . . . . ?
C15 N3 C3 C2 -0.5(10) . . . . ?
C15 N3 C3 C4 176.9(6) . . . . ?
C15 N3 C18 C17 1.4(8) . . . . ?
C15 N3 C18 C19 -179.1(6) . . . . ?
C15 C16 C17 C18 -3.8(9) . . . . ?
C15 C16 C17 C48 172.2(7) . . . . ?
C15 C16 C46 C47 62.9(10) . . . . ?
C16 C17 C18 N3 1.5(8) . . . . ?
C16 C17 C18 C19 -177.7(9) . . . . ?
C16 C17 C48 C49 -95.9(9) . . . . ?
C17 C16 C46 C47 -107.5(8) . . . . ?
C17 C18 C19 N4 -179.0(8) . . . . ?
C17 C18 C19 C20 1.6(16) . . . . ?
C18 N3 C3 C2 176.8(6) . . . . ?
C18 N3 C3 C4 -5.8(10) . . . . ?
C18 N3 C15 C14 176.1(6) . . . . ?
C18 N3 C15 C16 -3.7(8) . . . . ?
C18 C17 C48 C49 79.3(9) . . . . ?
C18 C19 C20 C21 -178.5(8) . . . . ?
C18 C19 C20 C50 9.6(13) . . . . ?
C19 N4 C4 C3 2.4(9) . . . . ?
C19 N4 C4 C5 -177.0(6) . . . . ?
C19 N4 C22 C21 5.0(7) . . . . ?
C19 N4 C22 C23 -177.5(6) . . . . ?
C19 C20 C21 C22 0.9(8) . . . . ?
C19 C20 C21 C52 -176.4(6) . . . . ?
C19 C20 C50 C51 71.5(8) . . . . ?
C20 C21 C22 N4 -3.5(7) . . . . ?
C20 C21 C22 C23 179.9(8) . . . . ?
C20 C21 C52 C53 -82.4(8) . . . . ?
C21 C20 C50 C51 -99.4(7) . . . . ?
C21 C22 C23 N5 171.9(7) . . . . ?
C21 C22 C23 C24 -13.7(15) . . . . ?
C22 N4 C4 C3 -178.3(6) . . . . ?
C22 N4 C4 C5 2.3(10) . . . . ?
C22 N4 C19 C18 175.9(6) . . . . ?
C22 N4 C19 C20 -4.5(7) . . . . ?
C22 C21 C52 C53 100.9(7) . . . . ?
C22 C23 C24 C25 -177.8(8) . . . . ?
C22 C23 C24 C54 -0.1(16) . . . . ?
C23 N5 C5 C4 4.3(9) . . . . ?
C23 N5 C5 C6 -177.6(6) . . . . ?
C23 N5 C26 C25 1.9(8) . . . . ?
C23 N5 C26 C27 -176.5(6) . . . . ?
C23 C24 C25 C26 4.1(10) . . . . ?
C23 C24 C25 C56 -170.6(9) . . . . ?
C23 C24 C54 C55 103.4(10) . . . . ?
C24 C25 C26 N5 -3.6(9) . . . . ?
C24 C25 C26 C27 174.3(9) . . . . ?
C24 C25 C56 C57 103.4(9) . . . . ?
C25 C24 C54 C55 -79.2(10) . . . . ?
C25 C26 C27 N6 170.5(8) . . . . ?
C25 C26 C27 C28 -1.5(16) . . . . ?
C26 N5 C5 C4 -171.1(6) . . . . ?
C26 N5 C5 C6 7.1(10) . . . . ?
C26 N5 C23 C22 176.7(6) . . . . ?
C26 N5 C23 C24 0.6(8) . . . . ?
C26 C25 C56 C57 -70.2(12) . . . . ?
C26 C27 C28 C29 167.1(8) . . . . ?
C26 C27 C28 C58 -16.1(14) . . . . ?
C27 N6 C6 C1 160.4(6) . . . . ?
C27 N6 C6 C5 -13.0(9) . . . . ?
C27 N6 C30 C29 -7.7(7) . . . . ?
C27 N6 C30 C31 169.4(6) . . . . ?
C27 C28 C29 C30 0.8(8) . . . . ?
C27 C28 C29 C60 174.5(7) . . . . ?
C27 C28 C58 C59 -64.2(11) . . . . ?
C28 C29 C30 N6 4.3(8) . . . . ?
C28 C29 C30 C31 -172.5(7) . . . . ?
C28 C29 C60 C61 -72.5(9) . . . . ?
C29 C28 C58 C59 111.9(8) . . . . ?
C29 C30 C31 C7 -125.6(7) . . . . ?
C29 C30 C31 C32 50.2(10) . . . . ?
C30 N6 C6 C1 -13.2(11) . . . . ?
C30 N6 C6 C5 173.4(6) . . . . ?
C30 N6 C27 C26 -166.0(6) . . . . ?
C30 N6 C27 C28 8.2(7) . . . . ?
C30 C29 C60 C61 100.2(8) . . . . ?
C30 C31 C32 C33 4.1(9) . . . . ?
C30 C31 C32 C37 -179.3(6) . . . . ?
C31 C7 C8 C9 171.5(6) . . . . ?
C31 C7 C8 C38 -17.5(11) . . . . ?
C31 C32 C33 C34 -172.0(6) . . . . ?
C31 C32 C37 C36 172.0(6) . . . . ?
C32 C33 C34 C35 -1.5(10) . . . . ?
C33 C32 C37 C36 -11.2(9) . . . . ?
C33 C34 C35 N7 173.9(6) . . . . ?
C33 C34 C35 C36 -8.7(9) . . . . ?
C34 C35 C36 C37 8.6(9) . . . . ?
C35 C36 C37 C32 1.6(10) . . . . ?
C37 C32 C33 C34 11.2(9) . . . . ?
C38 C8 C9 C10 -170.1(6) . . . . ?
C38 C8 C9 C40 9.8(10) . . . . ?
C40 C9 C10 N1 -177.9(7) . . . . ?
C40 C9 C10 C11 8.3(13) . . . . ?
C42 C12 C13 C14 173.4(8) . . . . ?
C42 C12 C13 C44 -12.2(13) . . . . ?
C44 C13 C14 N2 -171.4(7) . . . . ?
C44 C13 C14 C15 4.9(15) . . . . ?
C46 C16 C17 C18 168.0(8) . . . . ?
C46 C16 C17 C48 -16.1(13) . . . . ?
C48 C17 C18 N3 -174.3(7) . . . . ?
C48 C17 C18 C19 6.4(15) . . . . ?
C50 C20 C21 C22 173.2(6) . . . . ?
C50 C20 C21 C52 -4.1(11) . . . . ?
C52 C21 C22 N4 173.7(6) . . . . ?
C52 C21 C22 C23 -2.9(13) . . . . ?
C54 C24 C25 C26 -173.8(8) . . . . ?
C54 C24 C25 C56 11.5(15) . . . . ?
C56 C25 C26 N5 170.9(9) . . . . ?
C56 C25 C26 C27 -11.2(16) . . . . ?
C58 C28 C29 C30 -176.0(7) . . . . ?
C58 C28 C29 C60 -2.3(12) . . . . ?
C60 C29 C30 N6 -169.4(6) . . . . ?
C60 C29 C30 C31 13.8(12) . . . . ?
C62 N7 C35 C34 -4.5(10) . . . . ?
C62 N7 C35 C36 178.2(6) . . . . ?
C63 N7 C35 C34 179.1(6) . . . . ?
C63 N7 C35 C36 1.8(9) . . . . ?
